data_2018952
loop_
_publ_author_name
'Gainsford, Graeme J.'
'Schw\"orer, Ralf'
'Tyler, Peter C.'

_publ_section_title
;
 Translationally related nearly identical molecules: 4-methoxyphenyl
 4-<i>O</i>-[6-<i>O</i>-acetyl-2-azido-3-<i>O</i>-benzyl-2-deoxy-4-<i>O</i>-(fluoren-9-ylmethoxycarbonyl)-\a-<small>D</small>-glucopyranosyl]-2-<i>O</i>-benzoyl-3-<i>O</i>-benzyl-6-<i>O</i>-chloroacetyl-\b-<small>D</small>-glucopyranoside
;
_journal_coeditor_code FA3316
_journal_issue 6
_journal_name_full 'Acta Crystallographica Section C'
_journal_page_first 679
_journal_page_last 682
_journal_paper_doi 10.1107/S010827011301367X
_journal_volume 69
_journal_year 2013
_chemical_formula_iupac 'C59 H56 Cl N3 O16'
_chemical_formula_moiety 'C59 H56 Cl N3 O16'
_chemical_formula_sum 'C59 H56 Cl N3 O16'
_chemical_formula_weight 1098.52
_chemical_name_common
'Benzoic acid 4-benzyloxy-6-(2-chloroacetoxymethyl)-2-(4-methoxyphenoxy)tetrahydropyran-3-yl ester; acetic acid 5-azido-4-benzyloxy-3-(9<i>H</i>-fluoren-9-ylmethoxycarbonyloxy)-6-methoxytetrahydr-pyran-2-ylmethyl ester'
_chemical_name_systematic
;4-Methoxyphenyl
4-<i>O</i>-[6-<i>O</i>-acetyl-2-azido-3-<i>O</i>-benzyl-2-deoxy-4-<i>O</i>-(fluoren-9-ylmethoxycarbonyl)-\a-<i>D</i>-glucopyranosyl]-2-<i>O</i>-benzoyl-3-<i>O</i>-benzyl-6-<i>O</i>-chloroacetyl-\b-<i>D</i>-glucopyranoside
;
_space_group_IT_number 4
_symmetry_cell_setting monoclinic
_symmetry_space_group_name_Hall 'P 2yb'
_symmetry_space_group_name_H-M 'P 1 21 1'
_atom_sites_solution_hydrogens geom
_atom_sites_solution_primary direct
_atom_sites_solution_secondary difmap
_audit_creation_method SHELXL97
_cell_angle_alpha 90.00
_cell_angle_beta 95.61(3)
_cell_angle_gamma 90.00
_cell_formula_units_Z 4
_cell_length_a 10.454(2)
_cell_length_b 35.610(7)
_cell_length_c 14.408(3)
_cell_measurement_reflns_used 14490
_cell_measurement_temperature 123(2)
_cell_measurement_theta_max 71.40
_cell_measurement_theta_min 6.55
_cell_volume 5337.9(19)
_computing_cell_refinement 'FSProcess (Rigaku, 1998)'
_computing_data_collection 'CrystalClear (Rigaku, 2005)'
_computing_data_reduction 'FSProcess (Rigaku, 1998)'
_computing_molecular_graphics 'ORTEP-3 in WinGX (Farrugia, 2012)'
_computing_publication_material
;
SHELXL97 (Sheldrick, 2008), PLATON (Spek, 2009) and Mercury
(Macrae <i>et al.</i>, 2008)
;
_computing_structure_refinement 'SHELXL97 (Sheldrick, 2008)'
_computing_structure_solution 'SHELXS97 (Sheldrick, 2008)'
_diffrn_ambient_temperature 123(2)
_diffrn_detector_area_resol_mean 10
_diffrn_measured_fraction_theta_full 0.977
_diffrn_measured_fraction_theta_max 0.977
_diffrn_measurement_device_type 'Rigaku Spider'
_diffrn_measurement_method \w
_diffrn_radiation_monochromator 'Rigaku VariMax-HF Confocal Optical System'
_diffrn_radiation_source 'Rigaku MM007 rotating anode'
_diffrn_radiation_type CuK\a
_diffrn_radiation_wavelength 1.54178
_diffrn_reflns_av_R_equivalents 0.0554
_diffrn_reflns_av_sigmaI/netI 0.0880
_diffrn_reflns_limit_h_max 8
_diffrn_reflns_limit_h_min -10
_diffrn_reflns_limit_k_max 37
_diffrn_reflns_limit_k_min -37
_diffrn_reflns_limit_l_max 15
_diffrn_reflns_limit_l_min -15
_diffrn_reflns_number 35705
_diffrn_reflns_theta_full 55.00
_diffrn_reflns_theta_max 55.00
_diffrn_reflns_theta_min 6.54
_diffrn_standards_decay_% 0
_diffrn_standards_number 0
_exptl_absorpt_coefficient_mu 1.271
_exptl_absorpt_correction_T_max 1.0
_exptl_absorpt_correction_T_min 0.68
_exptl_absorpt_correction_type multi-scan
_exptl_absorpt_process_details '(ABSCOR; Higashi, 1995)'
_exptl_crystal_colour colourless
_exptl_crystal_density_diffrn 1.367
_exptl_crystal_density_method 'not measured'
_exptl_crystal_description needle
_exptl_crystal_F_000 2304
_exptl_crystal_size_max 0.80
_exptl_crystal_size_mid 0.08
_exptl_crystal_size_min 0.04
_refine_diff_density_max 0.318
_refine_diff_density_min -0.301
_refine_ls_abs_structure_details
;
Flack x determined using 2859 quotients [(I+)-(I-)]/[(I+)+(I-)]
(Parsons & Flack, 2004)
;
_refine_ls_abs_structure_Flack 0.035(11)
_refine_ls_extinction_method none
_refine_ls_goodness_of_fit_ref 0.997
_refine_ls_hydrogen_treatment constr
_refine_ls_matrix_type full
_refine_ls_number_parameters 1426
_refine_ls_number_reflns 12625
_refine_ls_number_restraints 3
_refine_ls_restrained_S_all 0.997
_refine_ls_R_factor_all 0.0840
_refine_ls_R_factor_gt 0.0574
_refine_ls_shift/su_max 0.004
_refine_ls_shift/su_mean 0.001
_refine_ls_structure_factor_coef Fsqd
_refine_ls_weighting_details 'calc w = 1/[\s^2^(Fo^2^)+(0.0772P)^2^] where P=(Fo^2^+2Fc^2^)/3'
_refine_ls_weighting_scheme calc
_refine_ls_wR_factor_gt 0.1330
_refine_ls_wR_factor_ref 0.1554
_reflns_number_gt 8360
_reflns_number_total 12625
_reflns_threshold_expression I>2\s(I)
_cod_data_source_file fa3316.cif
_cod_data_source_block I
_cod_original_cell_volume 5338.0(19)
_cod_original_sg_symbol_H-M 'P 21'
_cod_database_code 2018952
_cod_database_fobs_code 2018952
_shelxl_version_number .000002012

loop_
_symmetry_equiv_pos_as_xyz
'x, y, z'
'-x, y+1/2, -z'

loop_
_atom_site_type_symbol
_atom_site_label
_atom_site_fract_x
_atom_site_fract_y
_atom_site_fract_z
_atom_site_U_iso_or_equiv
_atom_site_adp_type
_atom_site_calc_flag
_atom_site_occupancy
_atom_site_disorder_assembly
_atom_site_disorder_group
Cl Cl1 0.3721(2) 0.56035(6) -0.17482(15) 0.0525(6) Uani d 1 . .
O O1 0.0708(5) 0.54608(14) 0.1382(4) 0.0406(15) Uani d 1 . .
O O2 0.0576(5) 0.50177(13) 0.3051(4) 0.0374(14) Uani d 1 . .
O O3 -0.0424(5) 0.42837(13) 0.2564(3) 0.0400(14) Uani d 1 . .
O O4 0.1048(5) 0.39301(12) 0.1148(3) 0.0349(13) Uani d 1 . .
O O5 0.1257(5) 0.49274(13) 0.0647(3) 0.0339(13) Uani d 1 . .
O O6 -0.1390(6) 0.52700(17) 0.3069(4) 0.0549(17) Uani d 1 . .
O O7 0.4317(6) 0.65918(15) 0.1252(4) 0.0562(17) Uani d 1 . .
O O8 0.3110(5) 0.46699(14) -0.0451(4) 0.0387(14) Uani d 1 . .
O O9 0.1818(6) 0.50036(16) -0.1501(4) 0.0507(16) Uani d 1 . .
O O10 -0.0643(5) 0.36376(13) 0.0231(4) 0.0404(15) Uani d 1 . .
O O11 -0.0929(5) 0.38857(16) -0.1726(4) 0.0504(16) Uani d 1 . .
O O12 0.0660(9) 0.3812(2) -0.2623(6) 0.102(3) Uani d 1 . .
O O13 0.2099(5) 0.28054(15) 0.1022(4) 0.0532(16) Uani d 1 . .
O O14 0.1591(5) 0.30329(14) -0.0874(4) 0.0448(15) Uani d 1 . .
O O15 0.0641(6) 0.24722(14) -0.1193(4) 0.0522(17) Uani d 1 . .
O O16 0.2558(5) 0.26371(13) -0.1670(4) 0.0411(15) Uani d 1 . .
N N1 0.1279(8) 0.3355(2) 0.2381(5) 0.059(2) Uani d 1 . .
N N2 0.1594(8) 0.3059(3) 0.2808(6) 0.066(2) Uani d 1 . .
N N3 0.1936(9) 0.2815(2) 0.3290(6) 0.091(3) Uani d 1 . .
C C1 0.1219(8) 0.5101(2) 0.1529(5) 0.035(2) Uani d 1 . .
H H1 0.2102 0.5115 0.1864 0.042 Uiso calc 1 . .
C C2 0.0327(8) 0.4886(2) 0.2104(5) 0.032(2) Uani d 1 . .
H H2 -0.0588 0.4937 0.1868 0.039 Uiso calc 1 . .
C C3 0.0570(8) 0.4465(2) 0.2118(5) 0.036(2) Uani d 1 . .
H H3 0.1408 0.4416 0.2495 0.043 Uiso calc 1 . .
C C4 0.0660(8) 0.4317(2) 0.1131(5) 0.031(2) Uani d 1 . .
H H4 -0.0182 0.4348 0.0745 0.038 Uiso calc 1 . .
C C5 0.1688(8) 0.4547(2) 0.0729(5) 0.033(2) Uani d 1 . .
H H5 0.2480 0.4540 0.1178 0.040 Uiso calc 1 . .
C C6 0.1643(9) 0.5739(2) 0.1304(6) 0.038(2) Uani d 1 . .
C C7 0.1974(9) 0.5960(2) 0.2074(6) 0.049(2) Uani d 1 . .
H H7 0.1586 0.5918 0.2634 0.058 Uiso calc 1 . .
C C8 0.2878(10) 0.6243(2) 0.2029(6) 0.055(3) Uani d 1 . .
H H8 0.3102 0.6398 0.2557 0.066 Uiso calc 1 . .
C C9 0.3451(9) 0.6300(2) 0.1219(6) 0.044(2) Uani d 1 . .
C C10 0.3133(8) 0.6082(2) 0.0450(6) 0.044(2) Uani d 1 . .
H H10 0.3535 0.6120 -0.0106 0.052 Uiso calc 1 . .
C C11 0.2205(8) 0.5801(2) 0.0499(6) 0.043(2) Uani d 1 . .
H H11 0.1961 0.5652 -0.0035 0.052 Uiso calc 1 . .
C C12 0.4977(9) 0.6652(2) 0.0450(6) 0.051(2) Uani d 1 . .
H H12A 0.5514 0.6433 0.0348 0.076 Uiso calc 1 . .
H H12B 0.5521 0.6876 0.0543 0.076 Uiso calc 1 . .
H H12C 0.4352 0.6688 -0.0095 0.076 Uiso calc 1 . .
C C13 -0.0350(10) 0.5203(2) 0.3461(6) 0.041(2) Uani d 1 . .
C C14 0.0093(9) 0.5312(2) 0.4439(6) 0.040(2) Uani d 1 . .
C C15 0.1246(9) 0.5179(2) 0.4914(6) 0.046(2) Uani d 1 . .
H H15 0.1822 0.5032 0.4595 0.055 Uiso calc 1 . .
C C16 0.1528(9) 0.5262(2) 0.5834(6) 0.054(3) Uani d 1 . .
H H16 0.2290 0.5164 0.6159 0.064 Uiso calc 1 . .
C C17 0.0733(10) 0.5485(3) 0.6299(6) 0.054(3) Uani d 1 . .
H H17 0.0946 0.5540 0.6941 0.065 Uiso calc 1 . .
C C18 -0.0379(9) 0.5628(3) 0.5835(6) 0.056(3) Uani d 1 . .
H H18 -0.0920 0.5787 0.6155 0.067 Uiso calc 1 . .
C C19 -0.0707(9) 0.5542(2) 0.4904(6) 0.048(2) Uani d 1 . .
H H19 -0.1475 0.5639 0.4586 0.058 Uiso calc 1 . .
C C20 0.0068(9) 0.4138(2) 0.3468(6) 0.050(2) Uani d 1 . .
H H20A 0.0570 0.4335 0.3824 0.061 Uiso calc 1 . .
H H20B 0.0648 0.3923 0.3385 0.061 Uiso calc 1 . .
C C21 -0.1031(8) 0.4011(3) 0.4009(6) 0.046(2) Uani d 1 . .
C C22 -0.1549(10) 0.3652(2) 0.3911(7) 0.065(3) Uani d 1 . .
H H22 -0.1271 0.3484 0.3458 0.078 Uiso calc 1 . .
C C23 -0.2476(10) 0.3541(3) 0.4482(8) 0.072(3) Uani d 1 . .
H H23 -0.2824 0.3295 0.4420 0.087 Uiso calc 1 . .
C C24 -0.2904(10) 0.3782(3) 0.5141(7) 0.063(3) Uani d 1 . .
H H24 -0.3538 0.3700 0.5526 0.075 Uiso calc 1 . .
C C25 -0.2412(10) 0.4136(3) 0.5234(6) 0.059(3) Uani d 1 . .
H H25 -0.2700 0.4302 0.5685 0.071 Uiso calc 1 . .
C C26 -0.1484(9) 0.4253(3) 0.4666(6) 0.057(3) Uani d 1 . .
H H26 -0.1153 0.4501 0.4726 0.068 Uiso calc 1 . .
C C27 0.2051(8) 0.4430(2) -0.0222(5) 0.037(2) Uani d 1 . .
H H27A 0.2319 0.4163 -0.0211 0.045 Uiso calc 1 . .
H H27B 0.1306 0.4460 -0.0696 0.045 Uiso calc 1 . .
C C28 0.2828(10) 0.4967(2) -0.1025(6) 0.040(2) Uani d 1 . .
C C29 0.3972(9) 0.5219(2) -0.0969(6) 0.045(2) Uani d 1 . .
H H29A 0.4732 0.5074 -0.1122 0.054 Uiso calc 1 . .
H H29B 0.4147 0.5315 -0.0324 0.054 Uiso calc 1 . .
C C30 0.0026(8) 0.3673(2) 0.1125(6) 0.041(2) Uani d 1 . .
H H30 -0.0590 0.3759 0.1569 0.050 Uiso calc 1 . .
C C31 0.0137(8) 0.3510(2) -0.0486(6) 0.039(2) Uani d 1 . .
H H31 0.0860 0.3691 -0.0538 0.047 Uiso calc 1 . .
C C32 0.0685(8) 0.3123(2) -0.0205(6) 0.042(2) Uani d 1 . .
H H32 -0.0012 0.2930 -0.0216 0.051 Uiso calc 1 . .
C C33 0.1433(9) 0.3145(2) 0.0752(6) 0.042(2) Uani d 1 . .
H H33 0.2112 0.3340 0.0702 0.051 Uiso calc 1 . .
C C34 0.0579(9) 0.3292(2) 0.1460(6) 0.046(2) Uani d 1 . .
H H34 -0.0140 0.3111 0.1519 0.055 Uiso calc 1 . .
C C35 -0.0730(8) 0.3505(2) -0.1399(6) 0.045(2) Uani d 1 . .
H H35A -0.0325 0.3355 -0.1870 0.054 Uiso calc 1 . .
H H35B -0.1565 0.3388 -0.1301 0.054 Uiso calc 1 . .
C C36 -0.0181(12) 0.4003(3) -0.2373(7) 0.061(3) Uani d 1 . .
C C37 -0.0472(11) 0.4399(2) -0.2697(6) 0.070(3) Uani d 1 . .
H H37A 0.0178 0.4569 -0.2397 0.105 Uiso calc 1 . .
H H37B -0.1323 0.4472 -0.2531 0.105 Uiso calc 1 . .
H H37C -0.0458 0.4412 -0.3376 0.105 Uiso calc 1 . .
C C38 0.1364(9) 0.2490(2) 0.1149(6) 0.055(3) Uani d 1 . .
H H38A 0.0924 0.2409 0.0542 0.066 Uiso calc 1 . .
H H38B 0.0699 0.2550 0.1569 0.066 Uiso calc 1 . .
C C39 0.2212(10) 0.2169(2) 0.1569(6) 0.048(2) Uani d 1 . .
C C40 0.3482(10) 0.2154(3) 0.1464(7) 0.065(3) Uani d 1 . .
H H40 0.3877 0.2346 0.1134 0.078 Uiso calc 1 . .
C C41 0.4196(10) 0.1857(3) 0.1840(7) 0.080(3) Uani d 1 . .
H H41 0.5092 0.1852 0.1777 0.096 Uiso calc 1 . .
C C42 0.3672(12) 0.1569(3) 0.2300(8) 0.073(3) Uani d 1 . .
H H42 0.4186 0.1366 0.2549 0.088 Uiso calc 1 . .
C C43 0.2371(11) 0.1582(3) 0.2392(7) 0.069(3) Uani d 1 . .
H H43 0.1972 0.1383 0.2696 0.083 Uiso calc 1 . .
C C44 0.1643(9) 0.1887(2) 0.2040(6) 0.061(3) Uani d 1 . .
H H44 0.0754 0.1901 0.2124 0.073 Uiso calc 1 . .
C C45 0.1517(9) 0.2685(2) -0.1237(6) 0.039(2) Uani d 1 . .
C C46 0.2670(9) 0.2282(2) -0.2166(6) 0.044(2) Uani d 1 . .
H H46A 0.1859 0.2138 -0.2173 0.053 Uiso calc 1 . .
H H46B 0.3373 0.2129 -0.1851 0.053 Uiso calc 1 . .
C C47 0.2945(8) 0.2369(2) -0.3141(5) 0.038(2) Uani d 1 . .
H H47 0.3731 0.2530 -0.3132 0.045 Uiso calc 1 . .
C C48 0.1830(8) 0.2554(2) -0.3737(6) 0.043(2) Uani d 1 . .
C C49 0.1250(9) 0.2893(2) -0.3624(7) 0.050(2) Uani d 1 . .
H H49 0.1564 0.3058 -0.3137 0.060 Uiso calc 1 . .
C C50 0.0188(9) 0.2992(2) -0.4240(7) 0.049(2) Uani d 1 . .
H H50 -0.0235 0.3224 -0.4162 0.059 Uiso calc 1 . .
C C51 -0.0256(9) 0.2754(3) -0.4963(7) 0.063(3) Uani d 1 . .
H H51 -0.0986 0.2824 -0.5371 0.075 Uiso calc 1 . .
C C52 0.0350(10) 0.2416(3) -0.5099(7) 0.061(3) Uani d 1 . .
H H52 0.0053 0.2256 -0.5602 0.073 Uiso calc 1 . .
C C53 0.1408(9) 0.2315(2) -0.4481(6) 0.047(2) Uani d 1 . .
C C54 0.2217(9) 0.1981(2) -0.4443(6) 0.045(2) Uani d 1 . .
C C55 0.2201(10) 0.1666(3) -0.5028(7) 0.061(3) Uani d 1 . .
H H55 0.1567 0.1645 -0.5545 0.074 Uiso calc 1 . .
C C56 0.3092(11) 0.1392(3) -0.4855(7) 0.060(3) Uani d 1 . .
H H56 0.3092 0.1181 -0.5257 0.072 Uiso calc 1 . .
C C57 0.4004(10) 0.1420(2) -0.4092(7) 0.059(3) Uani d 1 . .
H H57 0.4614 0.1224 -0.3972 0.071 Uiso calc 1 . .
C C58 0.4048(9) 0.1732(2) -0.3490(6) 0.047(2) Uani d 1 . .
H H58 0.4684 0.1752 -0.2974 0.057 Uiso calc 1 . .
C C59 0.3138(8) 0.2006(2) -0.3676(6) 0.038(2) Uani d 1 . .
Cl Cl1' 0.8734(2) 0.55843(6) -0.17030(15) 0.0507(6) Uani d 1 . .
O O1' 0.5652(5) 0.54277(13) 0.1374(4) 0.0379(14) Uani d 1 . .
O O2' 0.5560(5) 0.49745(13) 0.3056(3) 0.0335(13) Uani d 1 . .
O O3' 0.4489(5) 0.42561(13) 0.2541(3) 0.0372(14) Uani d 1 . .
O O4' 0.5858(5) 0.38958(12) 0.1085(3) 0.0358(14) Uani d 1 . .
O O5' 0.6249(5) 0.48969(13) 0.0639(3) 0.0341(13) Uani d 1 . .
O O6' 0.3658(6) 0.52717(16) 0.3064(4) 0.0532(17) Uani d 1 . .
O O7' 0.9216(6) 0.65691(14) 0.1232(4) 0.0482(16) Uani d 1 . .
O O8' 0.8106(5) 0.46457(13) -0.0421(4) 0.0362(14) Uani d 1 . .
O O9' 0.6835(6) 0.49837(15) -0.1474(4) 0.0458(15) Uani d 1 . .
O O10' 0.4205(5) 0.36731(13) 0.0002(4) 0.0406(14) Uani d 1 . .
O O11' 0.4092(6) 0.39306(15) -0.1921(4) 0.0509(16) Uani d 1 . .
O O12' 0.5749(9) 0.3859(2) -0.2771(6) 0.105(3) Uani d 1 . .
O O13' 0.6259(5) 0.27235(15) 0.0858(4) 0.0505(16) Uani d 1 . .
O O14' 0.6458(6) 0.30377(14) -0.0995(4) 0.0453(15) Uani d 1 . .
O O15' 0.5545(6) 0.24825(15) -0.1437(4) 0.0532(17) Uani d 1 . .
O O16' 0.7589(5) 0.26364(13) -0.1669(4) 0.0432(15) Uani d 1 . .
N N1' 0.5654(9) 0.3277(2) 0.2197(6) 0.070(3) Uani d 1 . .
N N2' 0.5365(9) 0.2986(3) 0.2561(6) 0.086(3) Uani d 1 . .
N N3' 0.5164(13) 0.2712(3) 0.3034(7) 0.140(5) Uani d 1 . .
C C1' 0.6187(8) 0.50718(19) 0.1530(5) 0.035(2) Uani d 1 . .
H H1' 0.7064 0.5091 0.1873 0.042 Uiso calc 1 . .
C C2' 0.5290(8) 0.48507(19) 0.2099(5) 0.0290(19) Uani d 1 . .
H H2' 0.4377 0.4910 0.1873 0.035 Uiso calc 1 . .
C C3' 0.5497(8) 0.4428(2) 0.2082(5) 0.033(2) Uani d 1 . .
H H3' 0.6334 0.4371 0.2453 0.040 Uiso calc 1 . .
C C4' 0.5576(8) 0.4291(2) 0.1095(5) 0.031(2) Uani d 1 . .
H H4' 0.4747 0.4343 0.0710 0.038 Uiso calc 1 . .
C C5' 0.6660(8) 0.45167(19) 0.0720(5) 0.033(2) Uani d 1 . .
H H5' 0.7436 0.4503 0.1183 0.039 Uiso calc 1 . .
C C6' 0.6569(8) 0.5716(2) 0.1288(6) 0.036(2) Uani d 1 . .
C C7' 0.6934(8) 0.5923(2) 0.2083(6) 0.041(2) Uani d 1 . .
H H7' 0.6582 0.5871 0.2652 0.049 Uiso calc 1 . .
C C8' 0.7817(8) 0.6208(2) 0.2031(6) 0.042(2) Uani d 1 . .
H H8' 0.8070 0.6356 0.2567 0.051 Uiso calc 1 . .
C C9' 0.8337(8) 0.6279(2) 0.1200(6) 0.038(2) Uani d 1 . .
C C10' 0.7972(8) 0.6072(2) 0.0410(6) 0.042(2) Uani d 1 . .
H H10' 0.8328 0.6123 -0.0159 0.050 Uiso calc 1 . .
C C12' 0.9852(9) 0.6629(2) 0.0418(6) 0.051(3) Uani d 1 . .
H H12D 1.0344 0.6404 0.0286 0.077 Uiso calc 1 . .
H H12E 1.0437 0.6844 0.0517 0.077 Uiso calc 1 . .
H H12F 0.9215 0.6681 -0.0112 0.077 Uiso calc 1 . .
C C11' 0.7061(8) 0.5786(2) 0.0468(6) 0.041(2) Uani d 1 . .
H H11' 0.6788 0.5641 -0.0069 0.049 Uiso calc 1 . .
C C13' 0.4684(9) 0.5183(2) 0.3457(6) 0.038(2) Uani d 1 . .
C C14' 0.5133(9) 0.5284(2) 0.4439(6) 0.039(2) Uani d 1 . .
C C15' 0.6234(9) 0.5123(2) 0.4908(6) 0.049(2) Uani d 1 . .
H H15' 0.6758 0.4958 0.4590 0.059 Uiso calc 1 . .
C C16' 0.6548(9) 0.5206(3) 0.5833(7) 0.057(3) Uani d 1 . .
H H16' 0.7283 0.5092 0.6158 0.068 Uiso calc 1 . .
C C17' 0.5812(10) 0.5453(2) 0.6303(6) 0.052(3) Uani d 1 . .
H H17' 0.6039 0.5506 0.6944 0.062 Uiso calc 1 . .
C C18' 0.4748(10) 0.5621(3) 0.5833(6) 0.054(3) Uani d 1 . .
H H18' 0.4249 0.5794 0.6147 0.065 Uiso calc 1 . .
C C19' 0.4406(9) 0.5536(2) 0.4883(6) 0.049(2) Uani d 1 . .
H H19' 0.3678 0.5652 0.4555 0.059 Uiso calc 1 . .
C C20' 0.4989(8) 0.4082(2) 0.3408(5) 0.046(2) Uani d 1 . .
H H20C 0.5631 0.4250 0.3743 0.055 Uiso calc 1 . .
H H20D 0.5428 0.3845 0.3273 0.055 Uiso calc 1 . .
C C21' 0.3935(8) 0.4000(2) 0.4021(5) 0.036(2) Uani d 1 . .
C C22' 0.3494(9) 0.3645(2) 0.4133(6) 0.044(2) Uani d 1 . .
H H22' 0.3804 0.3447 0.3773 0.052 Uiso calc 1 . .
C C23' 0.2598(9) 0.3564(3) 0.4762(6) 0.051(3) Uani d 1 . .
H H23' 0.2295 0.3315 0.4824 0.061 Uiso calc 1 . .
C C24' 0.2163(9) 0.3845(3) 0.5287(6) 0.051(2) Uani d 1 . .
H H24' 0.1556 0.3792 0.5718 0.062 Uiso calc 1 . .
C C25' 0.2602(9) 0.4210(2) 0.5195(6) 0.048(2) Uani d 1 . .
H H25' 0.2309 0.4406 0.5569 0.058 Uiso calc 1 . .
C C26' 0.3470(9) 0.4287(2) 0.4554(6) 0.046(2) Uani d 1 . .
H H26' 0.3753 0.4537 0.4478 0.056 Uiso calc 1 . .
C C27' 0.7042(8) 0.4402(2) -0.0225(5) 0.036(2) Uani d 1 . .
H H27C 0.7315 0.4135 -0.0216 0.044 Uiso calc 1 . .
H H27D 0.6310 0.4433 -0.0708 0.044 Uiso calc 1 . .
C C28' 0.7830(9) 0.4946(2) -0.0981(6) 0.037(2) Uani d 1 . .
C C29' 0.8958(8) 0.5205(2) -0.0899(6) 0.043(2) Uani d 1 . .
H H29C 0.9740 0.5063 -0.1018 0.052 Uiso calc 1 . .
H H29D 0.9085 0.5305 -0.0256 0.052 Uiso calc 1 . .
C C30' 0.4747(9) 0.3671(2) 0.0941(6) 0.043(2) Uani d 1 . .
H H30' 0.4093 0.3765 0.1347 0.052 Uiso calc 1 . .
C C31' 0.5016(9) 0.3530(2) -0.0673(6) 0.043(2) Uani d 1 . .
H H31' 0.5792 0.3694 -0.0681 0.051 Uiso calc 1 . .
C C32' 0.5440(8) 0.3129(2) -0.0409(6) 0.043(2) Uani d 1 . .
H H32' 0.4705 0.2950 -0.0523 0.051 Uiso calc 1 . .
C C33' 0.6020(9) 0.3108(2) 0.0591(6) 0.046(2) Uani d 1 . .
H H33' 0.6843 0.3253 0.0666 0.055 Uiso calc 1 . .
C C34' 0.5098(8) 0.3268(2) 0.1215(6) 0.043(2) Uani d 1 . .
H H34' 0.4299 0.3112 0.1166 0.052 Uiso calc 1 . .
C C35' 0.4241(9) 0.3546(2) -0.1617(6) 0.048(2) Uani d 1 . .
H H35C 0.4684 0.3400 -0.2076 0.058 Uiso calc 1 . .
H H35D 0.3385 0.3432 -0.1574 0.058 Uiso calc 1 . .
C C36' 0.4887(12) 0.4049(3) -0.2526(7) 0.064(3) Uani d 1 . .
C C37' 0.4640(11) 0.4450(2) -0.2813(6) 0.070(3) Uani d 1 . .
H H37D 0.5255 0.4614 -0.2450 0.105 Uiso calc 1 . .
H H37E 0.3764 0.4520 -0.2698 0.105 Uiso calc 1 . .
H H37F 0.4742 0.4478 -0.3479 0.105 Uiso calc 1 . .
C C39' 0.7781(8) 0.2269(2) 0.1516(7) 0.050(3) Uani d 1 . .
C C40' 0.7923(8) 0.1918(3) 0.1117(7) 0.062(3) Uani d 1 . .
H H40' 0.7897 0.1894 0.0459 0.074 Uiso calc 1 . .
C C41' 0.8101(10) 0.1605(3) 0.1677(10) 0.077(4) Uani d 1 . .
H H41' 0.8185 0.1367 0.1394 0.092 Uiso calc 1 . .
C C42' 0.8159(11) 0.1625(4) 0.2596(11) 0.087(4) Uani d 1 . .
H H42' 0.8289 0.1407 0.2971 0.105 Uiso calc 1 . .
C C43' 0.8027(11) 0.1970(4) 0.2990(8) 0.095(4) Uani d 1 . .
H H43' 0.8077 0.1990 0.3651 0.114 Uiso calc 1 . .
C C44' 0.7821(9) 0.2292(3) 0.2458(8) 0.071(3) Uani d 1 . .
H H44' 0.7710 0.2527 0.2750 0.085 Uiso calc 1 . .
C C45' 0.6430(10) 0.2691(2) -0.1380(6) 0.044(2) Uani d 1 . .
C C46' 0.7772(8) 0.22839(19) -0.2155(6) 0.041(2) Uani d 1 . .
H H46C 0.6992 0.2126 -0.2154 0.049 Uiso calc 1 . .
H H46D 0.8506 0.2144 -0.1835 0.049 Uiso calc 1 . .
C C47' 0.8030(8) 0.2369(2) -0.3146(5) 0.036(2) Uani d 1 . .
H H47' 0.8803 0.2534 -0.3158 0.044 Uiso calc 1 . .
C C48' 0.6883(8) 0.2539(2) -0.3728(6) 0.042(2) Uani d 1 . .
C C49' 0.6323(9) 0.2881(2) -0.3640(6) 0.047(2) Uani d 1 . .
H H49' 0.6687 0.3059 -0.3198 0.056 Uiso calc 1 . .
C C50' 0.5189(9) 0.2966(3) -0.4218(7) 0.053(3) Uani d 1 . .
H H50' 0.4757 0.3198 -0.4151 0.064 Uiso calc 1 . .
C C51' 0.4714(9) 0.2707(3) -0.4883(7) 0.054(3) Uani d 1 . .
H H51' 0.3958 0.2767 -0.5276 0.065 Uiso calc 1 . .
C C52' 0.5296(9) 0.2369(2) -0.4993(6) 0.049(2) Uani d 1 . .
H H52' 0.4959 0.2198 -0.5460 0.059 Uiso calc 1 . .
C C53' 0.6390(9) 0.2282(2) -0.4409(6) 0.043(2) Uani d 1 . .
C C54' 0.7206(9) 0.1946(2) -0.4358(6) 0.046(2) Uani d 1 . .
C C55' 0.7159(9) 0.1615(2) -0.4887(6) 0.049(2) Uani d 1 . .
H H55' 0.6470 0.1574 -0.5356 0.059 Uiso calc 1 . .
C C56' 0.8113(10) 0.1350(3) -0.4725(7) 0.054(3) Uani d 1 . .
H H56' 0.8080 0.1126 -0.5085 0.065 Uiso calc 1 . .
C C57' 0.9125(10) 0.1408(2) -0.4037(7) 0.058(3) Uani d 1 . .
H H57' 0.9791 0.1227 -0.3941 0.070 Uiso calc 1 . .
C C58' 0.9169(9) 0.1733(2) -0.3483(6) 0.046(2) Uani d 1 . .
H H58' 0.9844 0.1768 -0.3000 0.056 Uiso calc 1 . .
C C59' 0.8222(8) 0.2000(2) -0.3650(6) 0.038(2) Uani d 1 . .
C C38A 0.7496(17) 0.2566(6) 0.0753(17) 0.054(4) Uiso d 0.53(3) A 1
H H38C 0.8163 0.2790 0.0915 0.065 Uiso d 0.53(3) A 1
H H38D 0.7605 0.2488 0.0151 0.065 Uiso d 0.53(3) A 1
C C38B 0.7667(16) 0.2676(6) 0.117(2) 0.054(4) Uiso d 0.47(3) A 2
H H38E 0.8326 0.2753 0.0699 0.065 Uiso d 0.47(3) A 2
H H38F 0.8020 0.2875 0.1740 0.065 Uiso d 0.47(3) A 2

loop_
_atom_site_aniso_label
_atom_site_aniso_U_11
_atom_site_aniso_U_22
_atom_site_aniso_U_33
_atom_site_aniso_U_12
_atom_site_aniso_U_13
_atom_site_aniso_U_23
Cl1 0.0679(17) 0.0462(13) 0.0446(14) -0.0031(12) 0.0122(12) 0.0083(11)
O1 0.044(4) 0.024(3) 0.054(4) 0.002(3) 0.005(3) -0.003(3)
O2 0.036(3) 0.041(3) 0.036(3) 0.006(3) 0.007(3) -0.005(3)
O3 0.047(4) 0.041(3) 0.032(3) 0.001(3) 0.003(3) 0.004(3)
O4 0.042(4) 0.019(3) 0.043(3) 0.000(3) 0.004(3) -0.003(2)
O5 0.040(4) 0.034(3) 0.029(3) 0.007(3) 0.003(3) -0.002(3)
O6 0.049(4) 0.068(4) 0.047(4) 0.022(3) -0.002(3) -0.018(3)
O7 0.084(5) 0.040(4) 0.047(4) -0.017(3) 0.015(4) -0.008(3)
O8 0.041(4) 0.034(3) 0.042(4) -0.002(3) 0.009(3) 0.000(3)
O9 0.047(4) 0.062(4) 0.042(4) 0.002(3) 0.001(3) 0.011(3)
O10 0.046(4) 0.041(3) 0.035(4) -0.004(3) 0.009(3) -0.011(3)
O11 0.056(4) 0.050(4) 0.046(4) 0.002(3) 0.009(3) -0.004(3)
O12 0.129(8) 0.072(5) 0.117(7) 0.014(5) 0.073(6) 0.005(5)
O13 0.061(4) 0.026(3) 0.073(4) -0.005(3) 0.007(3) -0.002(3)
O14 0.047(4) 0.032(3) 0.057(4) -0.008(3) 0.012(3) -0.003(3)
O15 0.049(4) 0.032(3) 0.078(5) -0.012(3) 0.015(3) -0.012(3)
O16 0.034(4) 0.035(3) 0.056(4) -0.002(3) 0.015(3) -0.010(3)
N1 0.084(6) 0.039(5) 0.051(5) 0.006(4) -0.001(4) 0.010(4)
N2 0.080(7) 0.059(6) 0.060(6) -0.018(5) 0.012(5) 0.000(5)
N3 0.138(9) 0.067(6) 0.069(7) 0.008(6) 0.012(6) 0.017(5)
C1 0.040(5) 0.029(5) 0.035(5) 0.007(4) 0.010(4) -0.005(4)
C2 0.034(5) 0.036(5) 0.027(5) -0.001(4) 0.001(4) -0.006(4)
C3 0.042(6) 0.034(5) 0.031(5) 0.005(4) 0.001(4) 0.008(4)
C4 0.031(5) 0.031(5) 0.033(5) 0.000(4) 0.006(4) -0.001(4)
C5 0.040(6) 0.029(5) 0.030(5) 0.010(4) 0.007(4) -0.009(4)
C6 0.060(6) 0.023(4) 0.028(5) 0.009(4) -0.002(5) -0.005(4)
C7 0.070(7) 0.039(5) 0.039(6) -0.004(5) 0.014(5) 0.002(4)
C8 0.086(8) 0.042(5) 0.039(6) -0.011(5) 0.011(5) -0.012(5)
C9 0.061(7) 0.029(5) 0.042(6) 0.003(5) 0.002(5) -0.003(5)
C10 0.043(6) 0.040(5) 0.049(6) -0.001(5) 0.015(5) -0.005(5)
C11 0.048(6) 0.042(5) 0.040(6) 0.002(5) 0.010(5) -0.013(4)
C12 0.057(6) 0.039(5) 0.054(7) -0.001(5) 0.000(5) -0.005(5)
C13 0.053(7) 0.030(5) 0.040(6) 0.006(5) 0.012(5) 0.005(4)
C14 0.053(6) 0.027(5) 0.040(6) 0.003(4) 0.013(5) 0.001(4)
C15 0.052(7) 0.047(6) 0.041(6) 0.017(5) 0.011(5) 0.005(5)
C16 0.066(7) 0.053(6) 0.042(6) 0.002(5) 0.003(5) 0.002(5)
C17 0.071(8) 0.063(6) 0.030(6) -0.010(6) 0.011(5) -0.008(5)
C18 0.052(7) 0.070(7) 0.048(7) 0.004(6) 0.018(5) -0.010(5)
C19 0.055(6) 0.053(6) 0.038(6) 0.004(5) 0.011(5) -0.005(5)
C20 0.053(6) 0.061(6) 0.038(6) 0.010(5) 0.006(5) 0.009(5)
C21 0.045(6) 0.057(6) 0.037(6) 0.007(5) 0.008(5) 0.010(5)
C22 0.068(7) 0.035(6) 0.097(9) 0.008(5) 0.034(7) 0.012(5)
C23 0.052(7) 0.051(6) 0.115(10) 0.011(5) 0.017(7) 0.028(7)
C24 0.063(7) 0.077(8) 0.050(7) 0.015(7) 0.016(5) 0.027(6)
C25 0.064(8) 0.085(8) 0.031(6) -0.002(6) 0.015(5) -0.003(5)
C26 0.056(7) 0.068(7) 0.045(6) -0.009(6) 0.001(5) -0.002(5)
C27 0.043(6) 0.032(4) 0.038(5) -0.010(4) 0.009(4) 0.002(4)
C28 0.061(7) 0.031(5) 0.030(5) 0.006(5) 0.009(5) 0.003(4)
C29 0.056(7) 0.039(5) 0.041(6) -0.007(5) 0.010(5) 0.014(4)
C30 0.063(7) 0.027(5) 0.035(5) -0.003(5) 0.016(5) -0.004(4)
C31 0.043(6) 0.031(5) 0.044(6) -0.009(4) 0.014(5) -0.008(4)
C32 0.051(6) 0.029(5) 0.050(6) -0.003(4) 0.024(5) -0.007(4)
C33 0.057(6) 0.028(5) 0.040(6) -0.002(4) -0.002(5) -0.007(4)
C34 0.069(7) 0.034(5) 0.034(6) -0.007(5) 0.003(5) 0.000(4)
C35 0.049(6) 0.041(5) 0.043(6) -0.014(4) -0.001(5) -0.004(4)
C36 0.082(9) 0.055(7) 0.046(7) -0.003(6) 0.006(6) -0.014(6)
C37 0.104(9) 0.050(6) 0.053(7) -0.002(6) -0.004(6) -0.004(5)
C38 0.063(7) 0.047(6) 0.057(6) -0.012(5) 0.015(5) -0.008(5)
C39 0.060(7) 0.024(5) 0.060(7) 0.005(5) 0.005(5) 0.002(5)
C40 0.069(8) 0.039(6) 0.089(8) 0.005(6) 0.015(6) 0.007(5)
C41 0.074(8) 0.053(7) 0.116(10) 0.007(6) 0.018(7) -0.005(7)
C42 0.094(10) 0.039(6) 0.088(9) 0.011(6) 0.010(7) 0.012(6)
C43 0.086(9) 0.040(6) 0.082(8) -0.011(6) 0.011(7) 0.020(6)
C44 0.065(7) 0.043(6) 0.074(7) 0.003(5) 0.001(6) 0.009(5)
C45 0.054(7) 0.020(5) 0.044(6) -0.003(5) 0.008(5) 0.000(4)
C46 0.048(6) 0.026(5) 0.057(6) -0.003(4) 0.002(5) -0.012(4)
C47 0.042(6) 0.031(5) 0.041(5) -0.006(4) 0.008(4) -0.007(4)
C48 0.048(6) 0.036(5) 0.047(6) -0.006(5) 0.021(5) 0.006(5)
C49 0.050(6) 0.040(5) 0.062(7) -0.003(5) 0.010(5) 0.013(5)
C50 0.043(6) 0.040(5) 0.065(7) 0.001(5) 0.014(5) 0.014(5)
C51 0.041(6) 0.077(8) 0.073(8) 0.003(6) 0.013(6) 0.021(7)
C52 0.060(7) 0.064(7) 0.056(7) 0.002(6) -0.003(6) 0.007(5)
C53 0.057(7) 0.046(6) 0.040(6) -0.009(5) 0.010(5) 0.005(5)
C54 0.052(6) 0.043(6) 0.043(6) -0.005(5) 0.016(5) -0.002(5)
C55 0.067(8) 0.058(7) 0.062(7) -0.003(6) 0.016(6) -0.012(6)
C56 0.079(8) 0.051(7) 0.051(7) -0.009(6) 0.015(6) -0.021(5)
C57 0.070(8) 0.037(6) 0.078(8) 0.000(5) 0.040(6) -0.005(6)
C58 0.057(7) 0.034(5) 0.054(6) -0.002(5) 0.020(5) 0.001(5)
C59 0.036(5) 0.038(5) 0.040(6) -0.003(4) 0.006(4) 0.000(4)
Cl1' 0.0654(16) 0.0437(13) 0.0442(14) -0.0035(11) 0.0119(12) 0.0116(11)
O1' 0.044(4) 0.021(3) 0.049(4) 0.000(3) 0.007(3) -0.001(3)
O2' 0.032(3) 0.038(3) 0.032(3) 0.003(3) 0.009(3) 0.001(3)
O3' 0.040(4) 0.038(3) 0.033(3) -0.005(3) 0.004(3) 0.008(3)
O4' 0.049(4) 0.016(3) 0.042(3) 0.000(3) 0.005(3) -0.003(2)
O5' 0.048(4) 0.027(3) 0.028(3) 0.005(3) 0.006(3) 0.000(2)
O6' 0.046(4) 0.062(4) 0.050(4) 0.021(3) -0.001(3) -0.013(3)
O7' 0.064(4) 0.033(3) 0.051(4) -0.012(3) 0.019(3) -0.004(3)
O8' 0.038(4) 0.032(3) 0.040(3) 0.001(3) 0.011(3) 0.001(3)
O9' 0.044(4) 0.050(4) 0.044(4) 0.001(3) 0.006(3) 0.007(3)
O10' 0.047(4) 0.028(3) 0.047(4) -0.003(3) 0.009(3) -0.006(3)
O11' 0.066(5) 0.041(4) 0.048(4) 0.001(3) 0.019(3) -0.001(3)
O12' 0.117(7) 0.093(6) 0.114(7) 0.000(6) 0.063(6) 0.006(5)
O13' 0.050(4) 0.031(3) 0.071(4) 0.003(3) 0.007(3) 0.002(3)
O14' 0.052(4) 0.030(3) 0.056(4) -0.005(3) 0.014(3) -0.006(3)
O15' 0.056(4) 0.028(3) 0.077(5) -0.003(3) 0.013(4) -0.015(3)
O16' 0.033(4) 0.036(3) 0.062(4) 0.001(3) 0.012(3) -0.008(3)
N1' 0.132(8) 0.025(4) 0.060(6) -0.002(5) 0.036(5) 0.020(4)
N2' 0.108(8) 0.093(8) 0.059(7) 0.030(7) 0.011(6) -0.010(6)
N3' 0.242(15) 0.092(8) 0.094(9) 0.015(8) 0.053(9) 0.031(7)
C1' 0.040(5) 0.027(5) 0.040(5) 0.005(4) 0.012(4) -0.001(4)
C2' 0.031(5) 0.030(4) 0.026(5) 0.006(4) 0.005(4) 0.003(4)
C3' 0.036(5) 0.035(5) 0.028(5) 0.002(4) 0.000(4) 0.007(4)
C4' 0.036(5) 0.029(5) 0.029(5) 0.001(4) 0.003(4) 0.001(4)
C5' 0.049(6) 0.023(4) 0.027(5) 0.002(4) 0.006(4) -0.001(4)
C6' 0.048(6) 0.017(4) 0.043(6) 0.000(4) 0.002(5) -0.003(4)
C7' 0.057(6) 0.028(5) 0.038(6) -0.001(4) 0.012(5) 0.003(4)
C8' 0.057(6) 0.029(5) 0.041(6) -0.010(4) 0.004(5) -0.006(4)
C9' 0.052(6) 0.023(5) 0.040(6) 0.006(4) 0.007(5) 0.003(4)
C10' 0.044(6) 0.033(5) 0.052(6) -0.004(4) 0.015(5) -0.004(4)
C12' 0.070(7) 0.037(5) 0.051(6) -0.001(5) 0.021(5) 0.001(4)
C11' 0.057(6) 0.034(5) 0.035(5) 0.003(4) 0.018(5) -0.012(4)
C13' 0.048(6) 0.031(5) 0.038(6) 0.004(5) 0.011(5) 0.003(4)
C14' 0.048(6) 0.033(5) 0.038(6) -0.001(4) 0.014(5) -0.001(4)
C15' 0.049(6) 0.062(6) 0.037(6) 0.014(5) 0.011(5) 0.005(5)
C16' 0.059(7) 0.064(7) 0.048(6) 0.003(6) 0.008(5) 0.003(5)
C17' 0.068(7) 0.054(6) 0.034(6) -0.020(6) 0.007(5) -0.003(5)
C18' 0.067(7) 0.061(6) 0.036(6) 0.001(6) 0.015(5) -0.001(5)
C19' 0.061(7) 0.046(6) 0.041(6) 0.009(5) 0.003(5) 0.000(5)
C20' 0.052(6) 0.055(6) 0.032(5) 0.003(5) 0.011(5) 0.010(5)
C21' 0.040(6) 0.035(5) 0.032(5) 0.003(4) -0.001(4) 0.006(4)
C22' 0.056(6) 0.036(5) 0.040(5) 0.003(5) 0.005(5) 0.002(4)
C23' 0.051(7) 0.047(6) 0.056(6) 0.004(5) 0.008(5) 0.016(5)
C24' 0.046(6) 0.057(7) 0.053(6) 0.008(5) 0.017(5) 0.012(5)
C25' 0.067(7) 0.046(6) 0.033(5) 0.007(5) 0.011(5) -0.007(4)
C26' 0.054(6) 0.039(5) 0.044(6) -0.006(5) -0.002(5) 0.000(5)
C27' 0.048(6) 0.029(4) 0.034(5) -0.013(4) 0.011(4) 0.004(4)
C28' 0.049(6) 0.026(5) 0.037(5) 0.004(5) 0.010(5) 0.003(4)
C29' 0.052(6) 0.035(5) 0.044(6) -0.005(4) 0.011(5) 0.014(4)
C30' 0.070(7) 0.023(5) 0.039(6) -0.010(5) 0.016(5) -0.007(4)
C31' 0.053(6) 0.035(5) 0.042(6) -0.006(4) 0.017(5) -0.013(4)
C32' 0.050(6) 0.028(5) 0.053(6) -0.010(4) 0.019(5) -0.010(4)
C33' 0.056(7) 0.024(5) 0.061(7) -0.003(4) 0.020(5) -0.003(4)
C34' 0.062(7) 0.026(5) 0.042(6) -0.004(4) 0.008(5) -0.001(4)
C35' 0.054(6) 0.038(5) 0.051(6) -0.008(5) 0.001(5) -0.006(5)
C36' 0.081(9) 0.057(7) 0.054(7) -0.007(7) 0.005(6) -0.010(6)
C37' 0.110(9) 0.060(7) 0.036(6) -0.034(6) -0.017(6) 0.007(5)
C39' 0.047(6) 0.046(6) 0.060(7) 0.009(5) 0.015(5) 0.017(5)
C40' 0.044(6) 0.087(8) 0.055(7) -0.010(6) 0.011(5) -0.010(7)
C41' 0.057(8) 0.049(7) 0.125(12) -0.005(6) 0.014(8) -0.018(8)
C42' 0.081(9) 0.066(9) 0.112(12) -0.010(7) -0.006(9) 0.037(9)
C43' 0.087(9) 0.148(12) 0.049(8) -0.039(9) -0.001(7) 0.031(9)
C44' 0.075(8) 0.064(7) 0.080(8) -0.010(6) 0.041(7) -0.012(7)
C45' 0.064(7) 0.015(5) 0.054(6) -0.003(5) 0.007(5) -0.004(4)
C46' 0.041(6) 0.021(4) 0.062(6) 0.009(4) 0.008(5) -0.006(4)
C47' 0.037(6) 0.032(5) 0.041(5) -0.004(4) 0.006(4) -0.003(4)
C48' 0.046(6) 0.037(5) 0.046(6) -0.003(5) 0.016(5) 0.011(5)
C49' 0.043(6) 0.033(5) 0.066(7) -0.004(5) 0.011(5) 0.006(5)
C50' 0.045(7) 0.052(6) 0.064(7) 0.012(5) 0.012(5) 0.020(5)
C51' 0.047(6) 0.057(7) 0.059(7) 0.006(5) 0.001(5) 0.017(6)
C52' 0.055(7) 0.049(6) 0.042(6) 0.000(5) -0.003(5) 0.012(5)
C53' 0.059(7) 0.033(5) 0.039(6) -0.010(5) 0.014(5) 0.009(4)
C54' 0.052(6) 0.039(6) 0.048(6) -0.004(5) 0.018(5) 0.003(5)
C55' 0.064(7) 0.039(5) 0.048(6) -0.003(5) 0.020(5) -0.003(5)
C56' 0.071(8) 0.045(6) 0.047(6) -0.004(6) 0.015(6) -0.009(5)
C57' 0.074(8) 0.041(6) 0.066(7) 0.010(5) 0.041(6) 0.000(5)
C58' 0.061(7) 0.035(5) 0.046(6) -0.001(5) 0.016(5) 0.001(4)
C59' 0.042(6) 0.034(5) 0.037(5) -0.005(4) 0.004(4) 0.004(4)

loop_
_atom_type_symbol
_atom_type_description
_atom_type_scat_dispersion_real
_atom_type_scat_dispersion_imag
_atom_type_scat_source
C C 0.0181 0.0091 'International Tables Vol C Tables 4.2.6.8 and 6.1.1.4'
H H 0.0000 0.0000 'International Tables Vol C Tables 4.2.6.8 and 6.1.1.4'
N N 0.0311 0.0180 'International Tables Vol C Tables 4.2.6.8 and 6.1.1.4'
O O 0.0492 0.0322 'International Tables Vol C Tables 4.2.6.8 and 6.1.1.4'
Cl Cl 0.3639 0.7018 'International Tables Vol C Tables 4.2.6.8 and 6.1.1.4'

loop_
_geom_angle_atom_site_label_1
_geom_angle_atom_site_label_2
_geom_angle_atom_site_label_3
_geom_angle
_geom_angle_publ_flag
C1 O1 C6 113.6(6) ?
C13 O2 C2 120.0(6) ?
C3 O3 C20 110.8(6) ?
C30 O4 C4 114.3(6) ?
C1 O5 C5 112.1(5) ?
C9 O7 C12 117.1(6) ?
C28 O8 C27 118.0(7) ?
C30 O10 C31 114.6(6) ?
C36 O11 C35 116.3(7) ?
C38 O13 C33 117.5(6) ?
C45 O14 C32 116.4(6) ?
C45 O16 C46 116.9(6) ?
N2 N1 C34 113.7(7) y
N3 N2 N1 171.6(10) y
O1 C1 O5 108.0(6) ?
O1 C1 C2 107.5(6) ?
O5 C1 C2 109.9(6) ?
O1 C1 H1 110.4 ?
O5 C1 H1 110.4 ?
C2 C1 H1 110.4 ?
O2 C2 C1 106.7(6) ?
O2 C2 C3 107.1(6) ?
C1 C2 C3 113.4(6) ?
O2 C2 H2 109.9 ?
C1 C2 H2 109.9 ?
C3 C2 H2 109.9 ?
O3 C3 C2 108.9(6) ?
O3 C3 C4 112.1(6) ?
C2 C3 C4 110.6(6) ?
O3 C3 H3 108.4 ?
C2 C3 H3 108.4 ?
C4 C3 H3 108.4 ?
O4 C4 C5 108.5(6) ?
O4 C4 C3 110.9(6) ?
C5 C4 C3 106.2(6) ?
O4 C4 H4 110.4 ?
C5 C4 H4 110.4 ?
C3 C4 H4 110.4 ?
O5 C5 C4 108.4(6) ?
O5 C5 C27 106.9(6) ?
C4 C5 C27 116.6(6) ?
O5 C5 H5 108.2 ?
C4 C5 H5 108.2 ?
C27 C5 H5 108.2 ?
C11 C6 C7 119.7(8) ?
C11 C6 O1 122.8(7) ?
C7 C6 O1 117.4(8) ?
C6 C7 C8 119.7(8) ?
C6 C7 H7 120.1 ?
C8 C7 H7 120.1 ?
C9 C8 C7 120.0(8) ?
C9 C8 H8 120.0 ?
C7 C8 H8 120.0 ?
C10 C9 C8 120.7(8) ?
C10 C9 O7 124.4(8) ?
C8 C9 O7 114.9(8) ?
C9 C10 C11 118.7(8) ?
C9 C10 H10 120.6 ?
C11 C10 H10 120.6 ?
C6 C11 C10 121.0(8) ?
C6 C11 H11 119.5 ?
C10 C11 H11 119.5 ?
O7 C12 H12A 109.5 ?
O7 C12 H12B 109.5 ?
H12A C12 H12B 109.5 ?
O7 C12 H12C 109.5 ?
H12A C12 H12C 109.5 ?
H12B C12 H12C 109.5 ?
O6 C13 O2 123.0(8) ?
O6 C13 C14 125.2(8) ?
O2 C13 C14 111.7(8) ?
C19 C14 C15 119.4(8) ?
C19 C14 C13 117.7(8) ?
C15 C14 C13 122.8(8) ?
C16 C15 C14 119.5(8) ?
C16 C15 H15 120.3 ?
C14 C15 H15 120.3 ?
C15 C16 C17 121.2(9) ?
C15 C16 H16 119.4 ?
C17 C16 H16 119.4 ?
C16 C17 C18 119.9(9) ?
C16 C17 H17 120.0 ?
C18 C17 H17 120.0 ?
C17 C18 C19 120.2(9) ?
C17 C18 H18 119.9 ?
C19 C18 H18 119.9 ?
C14 C19 C18 119.6(9) ?
C14 C19 H19 120.2 ?
C18 C19 H19 120.2 ?
O3 C20 C21 110.4(7) ?
O3 C20 H20A 109.6 ?
C21 C20 H20A 109.6 ?
O3 C20 H20B 109.6 ?
C21 C20 H20B 109.6 ?
H20A C20 H20B 108.1 ?
C22 C21 C26 118.8(9) ?
C22 C21 C20 121.9(8) ?
C26 C21 C20 119.2(9) ?
C21 C22 C23 119.2(9) ?
C21 C22 H22 120.4 ?
C23 C22 H22 120.4 ?
C24 C23 C22 121.5(10) ?
C24 C23 H23 119.2 ?
C22 C23 H23 119.2 ?
C25 C24 C23 119.6(10) ?
C25 C24 H24 120.2 ?
C23 C24 H24 120.2 ?
C24 C25 C26 119.7(10) ?
C24 C25 H25 120.1 ?
C26 C25 H25 120.1 ?
C25 C26 C21 121.1(9) ?
C25 C26 H26 119.5 ?
C21 C26 H26 119.5 ?
O8 C27 C5 107.8(6) ?
O8 C27 H27A 110.1 ?
C5 C27 H27A 110.1 ?
O8 C27 H27B 110.1 ?
C5 C27 H27B 110.1 ?
H27A C27 H27B 108.5 ?
O9 C28 O8 123.7(8) ?
O9 C28 C29 128.2(8) ?
O8 C28 C29 108.1(8) ?
C28 C29 Cl1 111.2(6) ?
C28 C29 H29A 109.4 ?
Cl1 C29 H29A 109.4 ?
C28 C29 H29B 109.4 ?
Cl1 C29 H29B 109.4 ?
H29A C29 H29B 108.0 ?
O4 C30 O10 112.7(6) ?
O4 C30 C34 107.8(7) ?
O10 C30 C34 110.3(6) ?
O4 C30 H30 108.6 ?
O10 C30 H30 108.6 ?
C34 C30 H30 108.6 ?
O10 C31 C35 106.9(7) ?
O10 C31 C32 108.3(6) ?
C35 C31 C32 113.2(7) ?
O10 C31 H31 109.5 ?
C35 C31 H31 109.5 ?
C32 C31 H31 109.5 ?
O14 C32 C33 107.6(7) ?
O14 C32 C31 105.9(6) ?
C33 C32 C31 109.8(6) ?
O14 C32 H32 111.1 ?
C33 C32 H32 111.1 ?
C31 C32 H32 111.1 ?
O13 C33 C34 114.3(7) ?
O13 C33 C32 113.3(6) ?
C34 C33 C32 110.1(7) ?
O13 C33 H33 106.1 ?
C34 C33 H33 106.1 ?
C32 C33 H33 106.1 ?
N1 C34 C33 112.7(7) ?
N1 C34 C30 106.9(7) ?
C33 C34 C30 108.8(7) ?
N1 C34 H34 109.5 ?
C33 C34 H34 109.5 ?
C30 C34 H34 109.5 ?
O11 C35 C31 109.0(6) ?
O11 C35 H35A 109.9 ?
C31 C35 H35A 109.9 ?
O11 C35 H35B 109.9 ?
C31 C35 H35B 109.9 ?
H35A C35 H35B 108.3 ?
O12 C36 O11 121.9(10) ?
O12 C36 C37 124.8(11) ?
O11 C36 C37 113.2(10) ?
C36 C37 H37A 109.5 ?
C36 C37 H37B 109.5 ?
H37A C37 H37B 109.5 ?
C36 C37 H37C 109.5 ?
H37A C37 H37C 109.5 ?
H37B C37 H37C 109.5 ?
O13 C38 C39 110.5(7) ?
O13 C38 H38A 109.6 ?
C39 C38 H38A 109.6 ?
O13 C38 H38B 109.6 ?
C39 C38 H38B 109.6 ?
H38A C38 H38B 108.1 ?
C40 C39 C44 120.0(9) ?
C40 C39 C38 121.5(8) ?
C44 C39 C38 118.5(8) ?
C39 C40 C41 119.2(9) ?
C39 C40 H40 120.4 ?
C41 C40 H40 120.4 ?
C42 C41 C40 122.8(10) ?
C42 C41 H41 118.6 ?
C40 C41 H41 118.6 ?
C41 C42 C43 117.9(10) ?
C41 C42 H42 121.1 ?
C43 C42 H42 121.1 ?
C42 C43 C44 120.0(9) ?
C42 C43 H43 120.0 ?
C44 C43 H43 120.0 ?
C39 C44 C43 120.1(9) ?
C39 C44 H44 119.9 ?
C43 C44 H44 119.9 ?
O15 C45 O16 128.0(8) ?
O15 C45 O14 125.4(9) ?
O16 C45 O14 106.5(7) ?
O16 C46 C47 108.2(6) ?
O16 C46 H46A 110.1 ?
C47 C46 H46A 110.1 ?
O16 C46 H46B 110.1 ?
C47 C46 H46B 110.1 ?
H46A C46 H46B 108.4 ?
C46 C47 C48 114.3(7) ?
C46 C47 C59 110.3(6) ?
C48 C47 C59 102.2(7) ?
C46 C47 H47 109.9 ?
C48 C47 H47 109.9 ?
C59 C47 H47 109.9 ?
C49 C48 C53 121.0(9) ?
C49 C48 C47 129.5(8) ?
C53 C48 C47 109.4(7) ?
C48 C49 C50 118.7(9) ?
C48 C49 H49 120.6 ?
C50 C49 H49 120.6 ?
C51 C50 C49 120.7(9) ?
C51 C50 H50 119.6 ?
C49 C50 H50 119.6 ?
C52 C51 C50 120.9(9) ?
C52 C51 H51 119.6 ?
C50 C51 H51 119.6 ?
C51 C52 C53 118.7(10) ?
C51 C52 H52 120.7 ?
C53 C52 H52 120.7 ?
C52 C53 C48 119.9(9) ?
C52 C53 C54 131.0(9) ?
C48 C53 C54 109.1(8) ?
C59 C54 C55 119.6(9) ?
C59 C54 C53 109.4(8) ?
C55 C54 C53 131.1(9) ?
C56 C55 C54 119.8(10) ?
C56 C55 H55 120.1 ?
C54 C55 H55 120.1 ?
C55 C56 C57 120.1(9) ?
C55 C56 H56 119.9 ?
C57 C56 H56 119.9 ?
C56 C57 C58 121.6(9) ?
C56 C57 H57 119.2 ?
C58 C57 H57 119.2 ?
C59 C58 C57 117.5(9) ?
C59 C58 H58 121.3 ?
C57 C58 H58 121.3 ?
C58 C59 C54 121.4(8) ?
C58 C59 C47 128.8(8) ?
C54 C59 C47 109.8(7) ?
C1' O1' C6' 114.0(6) ?
C13' O2' C2' 119.8(6) ?
C3' O3' C20' 111.2(6) ?
C30' O4' C4' 113.0(6) ?
C5' O5' C1' 112.4(5) ?
C9' O7' C12' 116.7(6) ?
C28' O8' C27' 117.6(6) ?
C30' O10' C31' 115.8(6) ?
C36' O11' C35' 116.3(8) ?
C38A O13' C33' 118.8(9) ?
C33' O13' C38B 109.0(8) ?
C45' O14' C32' 117.0(7) ?
C45' O16' C46' 116.2(6) ?
N2' N1' C34' 107.8(8) y
N3' N2' N1' 171.3(12) y
O1' C1' O5' 107.6(6) ?
O1' C1' C2' 107.3(6) ?
O5' C1' C2' 109.9(6) ?
O1' C1' H1' 110.6 ?
O5' C1' H1' 110.6 ?
C2' C1' H1' 110.6 ?
O2' C2' C3' 107.5(6) ?
O2' C2' C1' 106.3(6) ?
C3' C2' C1' 114.0(6) ?
O2' C2' H2' 109.6 ?
C3' C2' H2' 109.6 ?
C1' C2' H2' 109.6 ?
O3' C3' C4' 113.9(6) ?
O3' C3' C2' 107.7(6) ?
C4' C3' C2' 110.7(6) ?
O3' C3' H3' 108.1 ?
C4' C3' H3' 108.1 ?
C2' C3' H3' 108.1 ?
O4' C4' C3' 110.8(6) ?
O4' C4' C5' 110.5(6) ?
C3' C4' C5' 105.9(6) ?
O4' C4' H4' 109.8 ?
C3' C4' H4' 109.8 ?
C5' C4' H4' 109.8 ?
O5' C5' C27' 106.8(6) ?
O5' C5' C4' 107.5(6) ?
C27' C5' C4' 116.6(6) ?
O5' C5' H5' 108.6 ?
C27' C5' H5' 108.6 ?
C4' C5' H5' 108.6 ?
C11' C6' C7' 121.5(8) ?
C11' C6' O1' 121.9(7) ?
C7' C6' O1' 116.6(7) ?
C8' C7' C6' 118.7(8) ?
C8' C7' H7' 120.6 ?
C6' C7' H7' 120.6 ?
C7' C8' C9' 120.1(8) ?
C7' C8' H8' 119.9 ?
C9' C8' H8' 119.9 ?
C10' C9' O7' 123.8(8) ?
C10' C9' C8' 121.2(8) ?
O7' C9' C8' 115.1(7) ?
C9' C10' C11' 118.2(8) ?
C9' C10' H10' 120.9 ?
C11' C10' H10' 120.9 ?
O7' C12' H12D 109.5 ?
O7' C12' H12E 109.5 ?
H12D C12' H12E 109.5 ?
O7' C12' H12F 109.5 ?
H12D C12' H12F 109.5 ?
H12E C12' H12F 109.5 ?
C6' C11' C10' 120.3(8) ?
C6' C11' H11' 119.9 ?
C10' C11' H11' 119.9 ?
O6' C13' O2' 123.6(8) ?
O6' C13' C14' 124.5(8) ?
O2' C13' C14' 112.0(8) ?
C19' C14' C15' 120.6(8) ?
C19' C14' C13' 117.5(8) ?
C15' C14' C13' 121.9(8) ?
C16' C15' C14' 119.3(8) ?
C16' C15' H15' 120.4 ?
C14' C15' H15' 120.4 ?
C15' C16' C17' 121.2(9) ?
C15' C16' H16' 119.4 ?
C17' C16' H16' 119.4 ?
C18' C17' C16' 119.6(9) ?
C18' C17' H17' 120.2 ?
C16' C17' H17' 120.2 ?
C17' C18' C19' 119.8(9) ?
C17' C18' H18' 120.1 ?
C19' C18' H18' 120.1 ?
C14' C19' C18' 119.5(9) ?
C14' C19' H19' 120.3 ?
C18' C19' H19' 120.3 ?
O3' C20' C21' 111.5(7) ?
O3' C20' H20C 109.3 ?
C21' C20' H20C 109.3 ?
O3' C20' H20D 109.3 ?
C21' C20' H20D 109.3 ?
H20C C20' H20D 108.0 ?
C22' C21' C26' 118.3(8) ?
C22' C21' C20' 121.6(8) ?
C26' C21' C20' 119.8(8) ?
C21' C22' C23' 121.7(8) ?
C21' C22' H22' 119.2 ?
C23' C22' H22' 119.2 ?
C24' C23' C22' 119.4(8) ?
C24' C23' H23' 120.3 ?
C22' C23' H23' 120.3 ?
C23' C24' C25' 120.3(9) ?
C23' C24' H24' 119.8 ?
C25' C24' H24' 119.8 ?
C26' C25' C24' 119.5(8) ?
C26' C25' H25' 120.3 ?
C24' C25' H25' 120.3 ?
C25' C26' C21' 120.8(8) ?
C25' C26' H26' 119.6 ?
C21' C26' H26' 119.6 ?
O8' C27' C5' 106.6(6) ?
O8' C27' H27C 110.4 ?
C5' C27' H27C 110.4 ?
O8' C27' H27D 110.4 ?
C5' C27' H27D 110.4 ?
H27C C27' H27D 108.6 ?
O9' C28' O8' 124.1(8) ?
O9' C28' C29' 127.3(8) ?
O8' C28' C29' 108.6(7) ?
C28' C29' Cl1' 111.4(6) ?
C28' C29' H29C 109.3 ?
Cl1' C29' H29C 109.3 ?
C28' C29' H29D 109.3 ?
Cl1' C29' H29D 109.4 ?
H29C C29' H29D 108.0 ?
O10' C30' O4' 112.6(6) ?
O10' C30' C34' 108.5(6) ?
O4' C30' C34' 108.9(7) ?
O10' C30' H30' 108.9 ?
O4' C30' H30' 108.9 ?
C34' C30' H30' 108.9 ?
O10' C31' C35' 107.1(7) ?
O10' C31' C32' 109.6(7) ?
C35' C31' C32' 112.0(7) ?
O10' C31' H31' 109.4 ?
C35' C31' H31' 109.4 ?
C32' C31' H31' 109.4 ?
O14' C32' C33' 107.1(7) ?
O14' C32' C31' 105.9(6) ?
C33' C32' C31' 111.3(6) ?
O14' C32' H32' 110.8 ?
C33' C32' H32' 110.8 ?
C31' C32' H32' 110.8 ?
O13' C33' C34' 108.0(7) ?
O13' C33' C32' 110.3(6) ?
C34' C33' C32' 109.4(7) ?
O13' C33' H33' 109.7 ?
C34' C33' H33' 109.7 ?
C32' C33' H33' 109.7 ?
N1' C34' C33' 111.6(7) ?
N1' C34' C30' 107.0(6) ?
C33' C34' C30' 110.9(7) ?
N1' C34' H34' 109.1 ?
C33' C34' H34' 109.1 ?
C30' C34' H34' 109.1 ?
O11' C35' C31' 110.0(6) ?
O11' C35' H35C 109.7 ?
C31' C35' H35C 109.7 ?
O11' C35' H35D 109.7 ?
C31' C35' H35D 109.7 ?
H35C C35' H35D 108.2 ?
O12' C36' O11' 123.2(10) ?
O12' C36' C37' 124.4(11) ?
O11' C36' C37' 112.3(10) ?
C36' C37' H37D 109.5 ?
C36' C37' H37E 109.5 ?
H37D C37' H37E 109.5 ?
C36' C37' H37F 109.5 ?
H37D C37' H37F 109.5 ?
H37E C37' H37F 109.5 ?
C44' C39' C40' 118.3(9) ?
C44' C39' C38A 131.3(14) ?
C40' C39' C38A 110.2(14) ?
C44' C39' C38B 105.1(15) ?
C40' C39' C38B 136.5(15) ?
C41' C40' C39' 119.9(9) ?
C41' C40' H40' 120.1 ?
C39' C40' H40' 120.1 ?
C42' C41' C40' 122.2(11) ?
C42' C41' H41' 118.9 ?
C40' C41' H41' 118.9 ?
C41' C42' C43' 118.1(12) ?
C41' C42' H42' 121.0 ?
C43' C42' H42' 121.0 ?
C42' C43' C44' 122.0(11) ?
C42' C43' H43' 119.0 ?
C44' C43' H43' 119.0 ?
C39' C44' C43' 119.5(10) ?
C39' C44' H44' 120.3 ?
C43' C44' H44' 120.3 ?
O15' C45' O16' 128.0(8) ?
O15' C45' O14' 125.9(9) ?
O16' C45' O14' 106.2(8) ?
O16' C46' C47' 109.0(6) ?
O16' C46' H46C 109.9 ?
C47' C46' H46C 109.9 ?
O16' C46' H46D 109.9 ?
C47' C46' H46D 109.9 ?
H46C C46' H46D 108.3 ?
C46' C47' C48' 113.4(7) ?
C46' C47' C59' 108.7(6) ?
C48' C47' C59' 102.4(7) ?
C46' C47' H47' 110.7 ?
C48' C47' H47' 110.7 ?
C59' C47' H47' 110.7 ?
C49' C48' C53' 121.2(9) ?
C49' C48' C47' 128.8(8) ?
C53' C48' C47' 110.0(7) ?
C48' C49' C50' 118.7(9) ?
C48' C49' H49' 120.7 ?
C50' C49' H49' 120.7 ?
C51' C50' C49' 119.2(9) ?
C51' C50' H50' 120.4 ?
C49' C50' H50' 120.4 ?
C52' C51' C50' 122.2(9) ?
C52' C51' H51' 118.9 ?
C50' C51' H51' 118.9 ?
C51' C52' C53' 118.6(9) ?
C51' C52' H52' 120.7 ?
C53' C52' H52' 120.7 ?
C52' C53' C48' 120.1(8) ?
C52' C53' C54' 131.0(9) ?
C48' C53' C54' 109.0(8) ?
C55' C54' C59' 119.3(9) ?
C55' C54' C53' 131.9(9) ?
C59' C54' C53' 108.7(8) ?
C56' C55' C54' 119.9(9) ?
C56' C55' H55' 120.0 ?
C54' C55' H55' 120.0 ?
C55' C56' C57' 120.4(9) ?
C55' C56' H56' 119.8 ?
C57' C56' H56' 119.8 ?
C56' C57' C58' 120.5(9) ?
C56' C57' H57' 119.8 ?
C58' C57' H57' 119.8 ?
C59' C58' C57' 119.1(9) ?
C59' C58' H58' 120.4 ?
C57' C58' H58' 120.4 ?
C58' C59' C54' 120.7(8) ?
C58' C59' C47' 129.7(8) ?
C54' C59' C47' 109.5(7) ?
O13' C38A C39' 108.0(11) ?
O13' C38A H38C 105.0(17) ?
C39' C38A H38C 106.4(18) ?
O13' C38A H38D 114.2(19) ?
C39' C38A H38D 115.6(18) ?
H38C C38A H38D 106.8(15) ?
O13' C38B C39' 104.2(12) ?
O13' C38B H38E 117(2) ?
C39' C38B H38E 114.8(17) ?
O13' C38B H38F 113.1(18) ?
C39' C38B H38F 110.6(18) ?
H38E C38B H38F 96.9(16) ?

loop_
_geom_bond_atom_site_label_1
_geom_bond_atom_site_label_2
_geom_bond_distance
_geom_bond_publ_flag
Cl1 C29 1.774(8) y
O1 C1 1.395(8) ?
O1 C6 1.404(9) ?
O2 C13 1.354(9) ?
O2 C2 1.444(8) ?
O3 C3 1.428(9) ?
O3 C20 1.450(9) ?
O4 C30 1.406(9) ?
O4 C4 1.435(8) y
O5 C1 1.418(9) ?
O5 C5 1.429(8) ?
O6 C13 1.199(9) ?
O7 C9 1.376(9) ?
O7 C12 1.419(10) ?
O8 C28 1.358(9) ?
O8 C27 1.461(9) ?
O9 C28 1.208(9) ?
O10 C30 1.411(9) ?
O10 C31 1.450(9) ?
O11 C36 1.340(11) ?
O11 C35 1.443(9) ?
O12 C36 1.196(11) ?
O13 C38 1.384(8) ?
O13 C33 1.432(9) ?
O14 C45 1.344(9) ?
O14 C32 1.452(9) ?
O15 C45 1.195(9) ?
O16 C45 1.318(10) ?
O16 C46 1.463(8) ?
N1 N2 1.248(10) y
N1 C34 1.468(10) y
N2 N3 1.146(10) y
C1 C2 1.516(10) ?
C1 H1 1.0000 ?
C2 C3 1.520(10) ?
C2 H2 1.0000 ?
C3 C4 1.529(10) ?
C3 H3 1.0000 ?
C4 C5 1.511(10) ?
C4 H4 1.0000 ?
C5 C27 1.516(10) ?
C5 H5 1.0000 ?
C6 C11 1.369(11) ?
C6 C7 1.376(11) ?
C7 C8 1.388(11) ?
C7 H7 0.9500 ?
C8 C9 1.378(11) ?
C8 H8 0.9500 ?
C9 C10 1.367(11) ?
C10 C11 1.400(11) ?
C10 H10 0.9500 ?
C11 H11 0.9500 ?
C12 H12A 0.9800 ?
C12 H12B 0.9800 ?
C12 H12C 0.9800 ?
C13 C14 1.491(11) ?
C14 C19 1.388(11) ?
C14 C15 1.410(11) ?
C15 C16 1.362(11) ?
C15 H15 0.9500 ?
C16 C17 1.370(12) ?
C16 H16 0.9500 ?
C17 C18 1.380(11) ?
C17 H17 0.9500 ?
C18 C19 1.387(11) ?
C18 H18 0.9500 ?
C19 H19 0.9500 ?
C20 C21 1.519(11) ?
C20 H20A 0.9900 ?
C20 H20B 0.9900 ?
C21 C22 1.390(11) ?
C21 C26 1.396(12) ?
C22 C23 1.389(12) ?
C22 H22 0.9500 ?
C23 C24 1.384(13) ?
C23 H23 0.9500 ?
C24 C25 1.364(13) ?
C24 H24 0.9500 ?
C25 C26 1.393(12) ?
C25 H25 0.9500 ?
C26 H26 0.9500 ?
C27 H27A 0.9900 ?
C27 H27B 0.9900 ?
C28 C29 1.490(11) ?
C29 H29A 0.9900 ?
C29 H29B 0.9900 ?
C30 C34 1.532(10) ?
C30 H30 1.0000 ?
C31 C35 1.523(10) ?
C31 C32 1.532(11) ?
C31 H31 1.0000 ?
C32 C33 1.519(11) ?
C32 H32 1.0000 ?
C33 C34 1.514(11) ?
C33 H33 1.0000 ?
C34 H34 1.0000 ?
C35 H35A 0.9900 ?
C35 H35B 0.9900 ?
C36 C37 1.507(13) ?
C37 H37A 0.9800 ?
C37 H37B 0.9800 ?
C37 H37C 0.9800 ?
C38 C39 1.531(11) ?
C38 H38A 0.9900 ?
C38 H38B 0.9900 ?
C39 C40 1.353(12) ?
C39 C44 1.380(11) ?
C40 C41 1.376(12) ?
C40 H40 0.9500 ?
C41 C42 1.365(13) ?
C41 H41 0.9500 ?
C42 C43 1.381(13) ?
C42 H42 0.9500 ?
C43 C44 1.393(11) ?
C43 H43 0.9500 ?
C44 H44 0.9500 ?
C46 C47 1.493(11) ?
C46 H46A 0.9900 ?
C46 H46B 0.9900 ?
C47 C48 1.528(11) ?
C47 C59 1.528(11) ?
C47 H47 1.0000 ?
C48 C49 1.368(11) ?
C48 C53 1.407(11) ?
C49 C50 1.397(12) ?
C49 H49 0.9500 ?
C50 C51 1.386(13) ?
C50 H50 0.9500 ?
C51 C52 1.383(13) ?
C51 H51 0.9500 ?
C52 C53 1.397(12) ?
C52 H52 0.9500 ?
C53 C54 1.455(12) ?
C54 C59 1.396(11) ?
C54 C55 1.403(12) ?
C55 C56 1.355(12) ?
C55 H55 0.9500 ?
C56 C57 1.387(12) ?
C56 H56 0.9500 ?
C57 C58 1.407(12) ?
C57 H57 0.9500 ?
C58 C59 1.371(11) ?
C58 H58 0.9500 ?
Cl1' C29' 1.781(7) y
O1' C1' 1.395(8) ?
O1' C6' 1.417(9) ?
O2' C13' 1.351(9) ?
O2' C2' 1.450(8) ?
O3' C3' 1.434(9) ?
O3' C20' 1.447(8) ?
O4' C30' 1.409(9) ?
O4' C4' 1.439(8) y
O5' C5' 1.422(8) ?
O5' C1' 1.434(9) ?
O6' C13' 1.205(9) ?
O7' C9' 1.382(9) ?
O7' C12' 1.420(9) ?
O8' C28' 1.353(9) ?
O8' C27' 1.460(8) ?
O9' C28' 1.208(9) ?
O10' C30' 1.414(9) ?
O10' C31' 1.446(9) ?
O11' C36' 1.330(12) ?
O11' C35' 1.443(9) ?
O12' C36' 1.207(12) ?
O13' C38A 1.432(15) ?
O13' C33' 1.437(9) ?
O13' C38B 1.506(18) ?
O14' C45' 1.352(9) ?
O14' C32' 1.458(9) ?
O15' C45' 1.183(9) ?
O16' C45' 1.333(10) ?
O16' C46' 1.460(8) ?
N1' N2' 1.214(12) y
N1' C34' 1.476(10) y
N2' N3' 1.218(12) y
C1' C2' 1.523(10) ?
C1' H1' 1.0000 ?
C2' C3' 1.521(10) ?
C2' H2' 1.0000 ?
C3' C4' 1.513(10) ?
C3' H3' 1.0000 ?
C4' C5' 1.530(10) ?
C4' H4' 1.0000 ?
C5' C27' 1.512(10) ?
C5' H5' 1.0000 ?
C6' C11' 1.358(10) ?
C6' C7' 1.385(10) ?
C7' C8' 1.377(10) ?
C7' H7' 0.9500 ?
C8' C9' 1.386(11) ?
C8' H8' 0.9500 ?
C9' C10' 1.377(11) ?
C10' C11' 1.403(10) ?
C10' H10' 0.9500 ?
C12' H12D 0.9800 ?
C12' H12E 0.9800 ?
C12' H12F 0.9800 ?
C11' H11' 0.9500 ?
C13' C14' 1.490(11) ?
C14' C19' 1.376(11) ?
C14' C15' 1.399(11) ?
C15' C16' 1.374(11) ?
C15' H15' 0.9500 ?
C16' C17' 1.389(12) ?
C16' H16' 0.9500 ?
C17' C18' 1.381(11) ?
C17' H17' 0.9500 ?
C18' C19' 1.413(11) ?
C18' H18' 0.9500 ?
C19' H19' 0.9500 ?
C20' C21' 1.506(11) ?
C20' H20C 0.9900 ?
C20' H20D 0.9900 ?
C21' C22' 1.361(10) ?
C21' C26' 1.392(11) ?
C22' C23' 1.397(11) ?
C22' H22' 0.9500 ?
C23' C24' 1.359(11) ?
C23' H23' 0.9500 ?
C24' C25' 1.389(11) ?
C24' H24' 0.9500 ?
C25' C26' 1.383(11) ?
C25' H25' 0.9500 ?
C26' H26' 0.9500 ?
C27' H27C 0.9900 ?
C27' H27D 0.9900 ?
C28' C29' 1.492(11) ?
C29' H29C 0.9900 ?
C29' H29D 0.9900 ?
C30' C34' 1.522(10) ?
C30' H30' 1.0000 ?
C31' C35' 1.514(11) ?
C31' C32' 1.531(11) ?
C31' H31' 1.0000 ?
C32' C33' 1.509(11) ?
C32' H32' 1.0000 ?
C33' C34' 1.494(11) ?
C33' H33' 1.0000 ?
C34' H34' 1.0000 ?
C35' H35C 0.9900 ?
C35' H35D 0.9900 ?
C36' C37' 1.503(13) ?
C37' H37D 0.9800 ?
C37' H37E 0.9800 ?
C37' H37F 0.9800 ?
C39' C44' 1.357(12) ?
C39' C40' 1.389(12) ?
C39' C38A 1.533(16) ?
C39' C38B 1.534(17) ?
C40' C41' 1.378(13) ?
C40' H40' 0.9500 ?
C41' C42' 1.321(15) ?
C41' H41' 0.9500 ?
C42' C43' 1.365(16) ?
C42' H42' 0.9500 ?
C43' C44' 1.384(13) ?
C43' H43' 0.9500 ?
C44' H44' 0.9500 ?
C46' C47' 1.509(11) ?
C46' H46C 0.9900 ?
C46' H46D 0.9900 ?
C47' C48' 1.519(11) ?
C47' C59' 1.526(10) ?
C47' H47' 1.0000 ?
C48' C49' 1.363(11) ?
C48' C53' 1.404(11) ?
C49' C50' 1.413(12) ?
C49' H49' 0.9500 ?
C50' C51' 1.387(12) ?
C50' H50' 0.9500 ?
C51' C52' 1.365(12) ?
C51' H51' 0.9500 ?
C52' C53' 1.388(12) ?
C52' H52' 0.9500 ?
C53' C54' 1.464(11) ?
C54' C55' 1.402(12) ?
C54' C59' 1.412(11) ?
C55' C56' 1.376(12) ?
C55' H55' 0.9500 ?
C56' C57' 1.394(12) ?
C56' H56' 0.9500 ?
C57' C58' 1.403(11) ?
C57' H57' 0.9500 ?
C58' C59' 1.375(11) ?
C58' H58' 0.9500 ?
C38A H38C 1.07(3) ?
C38A H38D 0.93(3) ?
C38B H38E 1.05(2) ?
C38B H38F 1.12(3) ?

loop_
_geom_hbond_atom_site_label_D
_geom_hbond_atom_site_label_H
_geom_hbond_atom_site_label_A
_geom_hbond_site_symmetry_A
_geom_hbond_distance_DH
_geom_hbond_distance_HA
_geom_hbond_distance_DA
_geom_hbond_angle_DHA
_geom_hbond_publ_flag
C1 H1 O6' . 1.00 2.32 3.265(10) 157 yes
C1' H1' O6 1_655 1.00 2.33 3.276(10) 157 yes
C4 H4 O8' 1_455 1.00 2.56 3.512(9) 159 yes
C4' H4' O8 . 1.00 2.55 3.508(9) 160 yes
C27 H27A O10' . 0.99 2.63 3.507(10) 147.9 yes
C29 H29A O9' . 0.99 2.33 3.258(11) 156 yes
C29' H29C O9 1_655 0.99 2.35 3.273(8) 154 yes
C34' H34' O13 . 1.00 2.54 3.529(7) 172 yes
C35 H35B O14' 1_455 0.99 2.49 3.476(7) 174 yes
C35' H35D O14 . 0.99 2.63 3.569(10) 158.1 yes
C44 H44 Cg1 1_455 0.95 2.91 3.849(10) 171 yes

loop_
_geom_torsion_atom_site_label_1
_geom_torsion_atom_site_label_2
_geom_torsion_atom_site_label_3
_geom_torsion_atom_site_label_4
_geom_torsion
_geom_torsion_publ_flag
C6 O1 C1 O5 -92.1(7) ?
C6 O1 C1 C2 149.3(6) ?
C5 O5 C1 O1 -176.0(6) ?
C5 O5 C1 C2 -59.0(8) ?
C13 O2 C2 C1 115.1(7) ?
C13 O2 C2 C3 -123.2(7) ?
O1 C1 C2 O2 -76.6(7) ?
O5 C1 C2 O2 166.0(6) ?
O1 C1 C2 C3 165.7(6) ?
O5 C1 C2 C3 48.4(9) ?
C20 O3 C3 C2 -109.5(7) ?
C20 O3 C3 C4 127.8(6) ?
O2 C2 C3 O3 70.6(7) ?
C1 C2 C3 O3 -172.0(6) ?
O2 C2 C3 C4 -165.8(6) ?
C1 C2 C3 C4 -48.4(9) ?
C30 O4 C4 C5 -154.8(6) ?
C30 O4 C4 C3 88.9(7) y
O3 C3 C4 O4 -65.5(8) ?
C2 C3 C4 O4 172.7(6) ?
O3 C3 C4 C5 176.8(6) ?
C2 C3 C4 C5 55.0(8) ?
C1 O5 C5 C4 69.5(8) ?
C1 O5 C5 C27 -164.1(6) ?
O4 C4 C5 O5 175.7(5) ?
C3 C4 C5 O5 -64.9(7) ?
O4 C4 C5 C27 55.1(9) ?
C3 C4 C5 C27 174.5(7) ?
C1 O1 C6 C11 80.3(9) ?
C1 O1 C6 C7 -101.0(8) ?
C11 C6 C7 C8 -0.2(13) ?
O1 C6 C7 C8 -178.9(7) ?
C6 C7 C8 C9 -0.7(13) ?
C7 C8 C9 C10 0.5(14) ?
C7 C8 C9 O7 179.1(8) ?
C12 O7 C9 C10 -4.2(12) ?
C12 O7 C9 C8 177.2(8) ?
C8 C9 C10 C11 0.6(13) ?
O7 C9 C10 C11 -177.9(8) ?
C7 C6 C11 C10 1.3(12) ?
O1 C6 C11 C10 179.9(7) ?
C9 C10 C11 C6 -1.5(12) ?
C2 O2 C13 O6 -1.0(11) ?
C2 O2 C13 C14 179.5(6) ?
O6 C13 C14 C19 -6.8(12) ?
O2 C13 C14 C19 172.7(7) ?
O6 C13 C14 C15 170.1(9) ?
O2 C13 C14 C15 -10.4(11) ?
C19 C14 C15 C16 3.1(12) ?
C13 C14 C15 C16 -173.8(8) ?
C14 C15 C16 C17 -2.3(13) ?
C15 C16 C17 C18 0.1(14) ?
C16 C17 C18 C19 1.3(14) ?
C15 C14 C19 C18 -1.7(12) ?
C13 C14 C19 C18 175.3(8) ?
C17 C18 C19 C14 -0.5(14) ?
C3 O3 C20 C21 169.6(7) ?
O3 C20 C21 C22 86.6(10) ?
O3 C20 C21 C26 -97.4(9) ?
C26 C21 C22 C23 -1.5(13) ?
C20 C21 C22 C23 174.5(8) ?
C21 C22 C23 C24 0.6(15) ?
C22 C23 C24 C25 0.2(15) ?
C23 C24 C25 C26 0.1(15) ?
C24 C25 C26 C21 -1.0(14) ?
C22 C21 C26 C25 1.7(13) ?
C20 C21 C26 C25 -174.4(8) ?
C28 O8 C27 C5 -99.2(7) ?
O5 C5 C27 O8 62.4(8) ?
C4 C5 C27 O8 -176.2(6) ?
C27 O8 C28 O9 -15.3(11) ?
C27 O8 C28 C29 166.2(6) ?
O9 C28 C29 Cl1 -1.6(12) ?
O8 C28 C29 Cl1 176.8(5) ?
C4 O4 C30 O10 75.9(7) ?
C4 O4 C30 C34 -162.0(6) ?
C31 O10 C30 O4 60.0(8) y
C31 O10 C30 C34 -60.6(8) ?
C30 O10 C31 C35 -177.8(6) ?
C30 O10 C31 C32 60.0(8) ?
C45 O14 C32 C33 108.6(8) ?
C45 O14 C32 C31 -134.0(7) ?
O10 C31 C32 O14 -172.3(6) ?
C35 C31 C32 O14 69.4(9) ?
O10 C31 C32 C33 -56.4(9) ?
C35 C31 C32 C33 -174.8(7) ?
C38 O13 C33 C34 62.7(9) y
C38 O13 C33 C32 -64.6(9) ?
O14 C32 C33 O13 -58.5(8) ?
C31 C32 C33 O13 -173.3(7) ?
O14 C32 C33 C34 172.0(6) ?
C31 C32 C33 C34 57.2(9) ?
N2 N1 C34 C33 -72.2(10) ?
N2 N1 C34 C30 168.3(8) ?
O13 C33 C34 N1 56.6(9) ?
C32 C33 C34 N1 -174.5(6) ?
O13 C33 C34 C30 174.9(7) ?
C32 C33 C34 C30 -56.1(9) ?
O4 C30 C34 N1 55.2(8) ?
O10 C30 C34 N1 178.8(7) ?
O4 C30 C34 C33 -66.8(8) ?
O10 C30 C34 C33 56.8(9) ?
C36 O11 C35 C31 97.7(9) ?
O10 C31 C35 O11 75.3(8) ?
C32 C31 C35 O11 -165.5(7) ?
C35 O11 C36 O12 -4.6(13) ?
C35 O11 C36 C37 178.4(7) ?
C33 O13 C38 C39 -171.9(7) y
O13 C38 C39 C40 -24.3(12) y
O13 C38 C39 C44 157.6(8) ?
C44 C39 C40 C41 -0.7(15) ?
C38 C39 C40 C41 -178.8(9) ?
C39 C40 C41 C42 1.6(16) ?
C40 C41 C42 C43 -0.5(16) ?
C41 C42 C43 C44 -1.4(16) ?
C40 C39 C44 C43 -1.2(14) ?
C38 C39 C44 C43 176.9(8) ?
C42 C43 C44 C39 2.3(15) ?
C46 O16 C45 O15 0.4(12) ?
C46 O16 C45 O14 -177.1(6) ?
C32 O14 C45 O15 14.6(12) ?
C32 O14 C45 O16 -167.9(6) ?
C45 O16 C46 C47 128.0(7) ?
O16 C46 C47 C48 -68.4(9) ?
O16 C46 C47 C59 177.2(6) ?
C46 C47 C48 C49 63.1(11) ?
C59 C47 C48 C49 -177.8(8) ?
C46 C47 C48 C53 -116.2(8) ?
C59 C47 C48 C53 2.9(9) ?
C53 C48 C49 C50 2.9(12) ?
C47 C48 C49 C50 -176.4(8) ?
C48 C49 C50 C51 -1.3(13) ?
C49 C50 C51 C52 -0.7(14) ?
C50 C51 C52 C53 1.1(14) ?
C51 C52 C53 C48 0.4(13) ?
C51 C52 C53 C54 179.4(9) ?
C49 C48 C53 C52 -2.5(13) ?
C47 C48 C53 C52 176.9(8) ?
C49 C48 C53 C54 178.3(7) ?
C47 C48 C53 C54 -2.3(9) ?
C52 C53 C54 C59 -178.5(9) ?
C48 C53 C54 C59 0.6(10) ?
C52 C53 C54 C55 1.9(16) ?
C48 C53 C54 C55 -179.1(9) ?
C59 C54 C55 C56 -1.2(13) ?
C53 C54 C55 C56 178.4(9) ?
C54 C55 C56 C57 1.1(14) ?
C55 C56 C57 C58 -1.1(14) ?
C56 C57 C58 C59 1.1(13) ?
C57 C58 C59 C54 -1.2(12) ?
C57 C58 C59 C47 179.1(8) ?
C55 C54 C59 C58 1.3(13) ?
C53 C54 C59 C58 -178.4(7) ?
C55 C54 C59 C47 -179.0(7) ?
C53 C54 C59 C47 1.3(9) ?
C46 C47 C59 C58 -61.0(11) ?
C48 C47 C59 C58 177.1(8) ?
C46 C47 C59 C54 119.3(8) ?
C48 C47 C59 C54 -2.6(8) ?
C6' O1' C1' O5' -91.4(7) ?
C6' O1' C1' C2' 150.3(6) ?
C5' O5' C1' O1' -173.9(6) ?
C5' O5' C1' C2' -57.4(8) ?
C13' O2' C2' C3' -127.5(7) ?
C13' O2' C2' C1' 110.0(7) ?
O1' C1' C2' O2' -79.4(7) ?
O5' C1' C2' O2' 163.8(5) ?
O1' C1' C2' C3' 162.3(6) ?
O5' C1' C2' C3' 45.6(9) ?
C20' O3' C3' C4' 124.2(7) ?
C20' O3' C3' C2' -112.6(7) ?
O2' C2' C3' O3' 69.6(7) ?
C1' C2' C3' O3' -172.8(6) ?
O2' C2' C3' C4' -165.2(6) ?
C1' C2' C3' C4' -47.6(9) ?
C30' O4' C4' C3' 94.1(7) y
C30' O4' C4' C5' -148.8(6) ?
O3' C3' C4' O4' -62.3(8) ?
C2' C3' C4' O4' 176.1(6) ?
O3' C3' C4' C5' 177.8(6) ?
C2' C3' C4' C5' 56.3(8) ?
C1' O5' C5' C27' -164.4(6) ?
C1' O5' C5' C4' 69.9(8) ?
O4' C4' C5' O5' 172.8(5) ?
C3' C4' C5' O5' -67.1(7) ?
O4' C4' C5' C27' 53.1(9) ?
C3' C4' C5' C27' 173.1(7) ?
C1' O1' C6' C11' 83.6(9) ?
C1' O1' C6' C7' -96.8(8) ?
C11' C6' C7' C8' 0.1(12) ?
O1' C6' C7' C8' -179.6(7) ?
C6' C7' C8' C9' -0.9(12) ?
C12' O7' C9' C10' -6.0(11) ?
C12' O7' C9' C8' 174.7(7) ?
C7' C8' C9' C10' 1.0(12) ?
C7' C8' C9' O7' -179.7(7) ?
O7' C9' C10' C11' -179.5(7) ?
C8' C9' C10' C11' -0.3(12) ?
C7' C6' C11' C10' 0.7(12) ?
O1' C6' C11' C10' -179.7(7) ?
C9' C10' C11' C6' -0.5(12) ?
C2' O2' C13' O6' 0.9(11) ?
C2' O2' C13' C14' -179.9(6) ?
O6' C13' C14' C19' -9.2(12) ?
O2' C13' C14' C19' 171.6(7) ?
O6' C13' C14' C15' 169.3(8) ?
O2' C13' C14' C15' -9.9(11) ?
C19' C14' C15' C16' 3.1(13) ?
C13' C14' C15' C16' -175.3(8) ?
C14' C15' C16' C17' -1.6(13) ?
C15' C16' C17' C18' -0.4(13) ?
C16' C17' C18' C19' 1.1(13) ?
C15' C14' C19' C18' -2.4(13) ?
C13' C14' C19' C18' 176.0(8) ?
C17' C18' C19' C14' 0.4(13) ?
C3' O3' C20' C21' 163.6(6) ?
O3' C20' C21' C22' 105.5(9) ?
O3' C20' C21' C26' -80.4(9) ?
C26' C21' C22' C23' 0.1(12) ?
C20' C21' C22' C23' 174.3(8) ?
C21' C22' C23' C24' -0.8(13) ?
C22' C23' C24' C25' 0.3(13) ?
C23' C24' C25' C26' 1.0(13) ?
C24' C25' C26' C21' -1.8(13) ?
C22' C21' C26' C25' 1.3(12) ?
C20' C21' C26' C25' -173.1(8) ?
C28' O8' C27' C5' -98.9(7) ?
O5' C5' C27' O8' 61.6(8) ?
C4' C5' C27' O8' -178.3(6) ?
C27' O8' C28' O9' -15.5(11) ?
C27' O8' C28' C29' 166.0(6) ?
O9' C28' C29' Cl1' -4.2(11) ?
O8' C28' C29' Cl1' 174.2(5) ?
C31' O10' C30' O4' 61.5(8) y
C31' O10' C30' C34' -59.1(8) ?
C4' O4' C30' O10' 75.7(7) ?
C4' O4' C30' C34' -163.8(6) ?
C30' O10' C31' C35' 178.2(6) ?
C30' O10' C31' C32' 56.4(8) ?
C45' O14' C32' C33' 103.8(8) ?
C45' O14' C32' C31' -137.3(7) ?
O10' C31' C32' O14' -168.0(6) ?
C35' C31' C32' O14' 73.2(9) ?
O10' C31' C32' C33' -52.0(9) ?
C35' C31' C32' C33' -170.7(7) ?
C38A O13' C33' C34' -148.0(15) ?
C38B O13' C33' C34' -118.6(15) y
C38A O13' C33' C32' 92.4(15) ?
C38B O13' C33' C32' 121.9(14) ?
O14' C32' C33' O13' -72.0(8) ?
C31' C32' C33' O13' 172.7(7) ?
O14' C32' C33' C34' 169.4(6) ?
C31' C32' C33' C34' 54.1(9) ?
N2' N1' C34' C33' -91.5(9) ?
N2' N1' C34' C30' 147.0(8) ?
O13' C33' C34' N1' 63.7(9) ?
C32' C33' C34' N1' -176.3(6) ?
O13' C33' C34' C30' -177.2(7) ?
C32' C33' C34' C30' -57.1(9) ?
O10' C30' C34' N1' -179.8(7) ?
O4' C30' C34' N1' 57.3(9) ?
O10' C30' C34' C33' 58.4(9) ?
O4' C30' C34' C33' -64.5(9) ?
C36' O11' C35' C31' 99.2(9) ?
O10' C31' C35' O11' 71.6(8) ?
C32' C31' C35' O11' -168.2(7) ?
C35' O11' C36' O12' -4.9(14) ?
C35' O11' C36' C37' 179.0(7) ?
C44' C39' C40' C41' -0.1(14) ?
C38A C39' C40' C41' -175.8(11) ?
C38B C39' C40' C41' 174.6(13) ?
C39' C40' C41' C42' -0.9(16) ?
C40' C41' C42' C43' 0.5(18) ?
C41' C42' C43' C44' 0.8(19) ?
C40' C39' C44' C43' 1.3(15) ?
C38A C39' C44' C43' 175.9(13) ?
C38B C39' C44' C43' -174.9(11) ?
C42' C43' C44' C39' -1.7(17) ?
C46' O16' C45' O15' 3.3(13) ?
C46' O16' C45' O14' -177.1(6) ?
C32' O14' C45' O15' 15.4(13) ?
C32' O14' C45' O16' -164.2(6) ?
C45' O16' C46' C47' 116.1(8) ?
O16' C46' C47' C48' -67.0(9) ?
O16' C46' C47' C59' 179.9(6) ?
C46' C47' C48' C49' 67.3(11) ?
C59' C47' C48' C49' -175.8(8) ?
C46' C47' C48' C53' -110.8(8) ?
C59' C47' C48' C53' 6.1(9) ?
C53' C48' C49' C50' 3.2(12) ?
C47' C48' C49' C50' -174.7(8) ?
C48' C49' C50' C51' -2.9(13) ?
C49' C50' C51' C52' 0.9(14) ?
C50' C51' C52' C53' 0.8(13) ?
C51' C52' C53' C48' -0.5(12) ?
C51' C52' C53' C54' 179.8(8) ?
C49' C48' C53' C52' -1.6(12) ?
C47' C48' C53' C52' 176.7(7) ?
C49' C48' C53' C54' 178.2(7) ?
C47' C48' C53' C54' -3.5(9) ?
C52' C53' C54' C55' 1.5(15) ?
C48' C53' C54' C55' -178.3(9) ?
C52' C53' C54' C59' 178.9(9) ?
C48' C53' C54' C59' -0.9(9) ?
C59' C54' C55' C56' -1.3(12) ?
C53' C54' C55' C56' 175.8(8) ?
C54' C55' C56' C57' 0.1(13) ?
C55' C56' C57' C58' 1.6(13) ?
C56' C57' C58' C59' -2.2(13) ?
C57' C58' C59' C54' 1.0(12) ?
C57' C58' C59' C47' 178.7(8) ?
C55' C54' C59' C58' 0.8(12) ?
C53' C54' C59' C58' -177.0(7) ?
C55' C54' C59' C47' -177.3(7) ?
C53' C54' C59' C47' 4.9(9) ?
C46' C47' C59' C58' -64.3(11) ?
C48' C47' C59' C58' 175.5(8) ?
C46' C47' C59' C54' 113.6(8) ?
C48' C47' C59' C54' -6.6(8) ?
C33' O13' C38A C39' 149.3(12) y
C44' C39' C38A O13' -57(2) ?
C40' C39' C38A O13' 118.4(16) ?
C33' O13' C38B C39' 175.2(13) y
C44' C39' C38B O13' -100.1(17) ?
